data_4066164
loop_
_publ_author_name
'Takao, Toshiro'
'Moriya, Makoto'
'Kajigaya, Mana'
'Suzuki, Hiroharu'

_publ_section_title
;
 Direct Arylation of a Cluster-Bound Alkyne Ligand with Benzene&#x2020;
;
_journal_issue 21
_journal_name_full Organometallics
_journal_page_first 4770
_journal_paper_doi 10.1021/om100329r
_journal_volume 29
_journal_year 2010
_chemical_formula_sum 'C39 H56 Ru3'
_chemical_formula_weight 828.05
_chemical_name_systematic
; 
 ? 
;
_space_group_IT_number 12
_symmetry_cell_setting monoclinic
_symmetry_space_group_name_Hall '-C 2y'
_symmetry_space_group_name_H-M 'C 1 2/m 1'
_atom_sites_solution_hydrogens geom
_atom_sites_solution_primary direct
_atom_sites_solution_secondary difmap
_audit_creation_method SHELXL-97
_cell_angle_alpha 90.00
_cell_angle_beta 104.445(10)
_cell_angle_gamma 90.00
_cell_formula_units_Z 4
_cell_length_a 17.417(5)
_cell_length_b 18.432(5)
_cell_length_c 11.512(3)
_cell_measurement_reflns_used 13899
_cell_measurement_temperature 223(2)
_cell_measurement_theta_max 27.48
_cell_measurement_theta_min 3.27
_cell_volume 3578.9(17)
_computing_cell_refinement 'PROCESS-AUTO (T.Higashi, 1998)'
_computing_data_collection 'PROCESS-AUTO (T.Higashi, 1998)'
_computing_data_reduction 'PROCESS-AUTO (T.Higashi, 1998)'
_computing_molecular_graphics 'ORTEX (P.McArdle, 1995)'
_computing_publication_material SHELXL-97
_computing_structure_refinement 'SHELXL-97 (Sheldrick, 1997)'
_computing_structure_solution 'SHELXS-97 (Sheldrick, 1990)'
_diffrn_ambient_temperature 223(2)
_diffrn_detector_area_resol_mean 100
_diffrn_measured_fraction_theta_full 0.993
_diffrn_measured_fraction_theta_max 0.993
_diffrn_measurement_device_type 'Rigaku R-AXIS RAPID Imaging Plate'
_diffrn_measurement_method 'oscillation photograph'
_diffrn_radiation_monochromator graphite
_diffrn_radiation_source 'Rigaku Rotating Anode ultraX18'
_diffrn_radiation_type MoK\a
_diffrn_radiation_wavelength 0.71075
_diffrn_reflns_av_R_equivalents 0.0218
_diffrn_reflns_av_sigmaI/netI 0.0165
_diffrn_reflns_limit_h_max 22
_diffrn_reflns_limit_h_min 0
_diffrn_reflns_limit_k_max 23
_diffrn_reflns_limit_k_min 0
_diffrn_reflns_limit_l_max 14
_diffrn_reflns_limit_l_min -14
_diffrn_reflns_number 13899
_diffrn_reflns_theta_full 27.48
_diffrn_reflns_theta_max 27.48
_diffrn_reflns_theta_min 3.27
_exptl_absorpt_coefficient_mu 1.275
_exptl_absorpt_correction_T_max 1.0000
_exptl_absorpt_correction_T_min 0.8249
_exptl_absorpt_correction_type empirical
_exptl_absorpt_process_details 'ABSCOR (T.Higashi, 2001)'
_exptl_crystal_colour green
_exptl_crystal_density_diffrn 1.537
_exptl_crystal_density_meas ?
_exptl_crystal_density_method 'not measured'
_exptl_crystal_description prism
_exptl_crystal_F_000 1688
_exptl_crystal_size_max 0.200
_exptl_crystal_size_mid 0.200
_exptl_crystal_size_min 0.100
_refine_diff_density_max 1.127
_refine_diff_density_min -0.876
_refine_diff_density_rms 0.117
_refine_ls_extinction_method none
_refine_ls_goodness_of_fit_ref 0.837
_refine_ls_hydrogen_treatment mixed
_refine_ls_matrix_type full
_refine_ls_number_parameters 200
_refine_ls_number_reflns 4201
_refine_ls_number_restraints 0
_refine_ls_restrained_S_all 0.837
_refine_ls_R_factor_all 0.0399
_refine_ls_R_factor_gt 0.0379
_refine_ls_shift/su_max 3.063
_refine_ls_shift/su_mean 0.044
_refine_ls_structure_factor_coef Fsqd
_refine_ls_weighting_details 'calc w=1/[\s^2^(Fo^2^)+(0.0516P)^2^+40.7644P] where P=(Fo^2^+2Fc^2^)/3'
_refine_ls_weighting_scheme calc
_refine_ls_wR_factor_gt 0.0925
_refine_ls_wR_factor_ref 0.0941
_reflns_number_gt 4036
_reflns_number_total 4208
_reflns_threshold_expression >2sigma(I)
_cod_data_source_file om100329r_si_001.cif
_cod_data_source_block 8
_cod_depositor_comments
;
The following automatic conversions were performed:
'_atom_site_symetry_multiplicity' tag replaced with
'_atom_site_symmetry_multiplicity'.

Automatic conversion script
Id: cif_correct_tags 1440 2010-10-19 06:21:57Z saulius 

The following automatic conversions were performed:

'_symmetry_cell_setting' value 'Monoclinic' changed to 'monoclinic'
according to /home/saulius/struct/CIF-dictionaries/cif_core.dic
dictionary named 'cif_core.dic' version 2.4.1 from 2010-06-29.

Automatic conversion script
Id: cif_fix_values 1715 2011-07-08 13:25:40Z adriana 

The following automatic conversions were performed:

'_exptl_crystal_density_meas' value 'not measured' was changed to '?'
- the value is perceived as not measured.

Automatic conversion script
Id: cif_fix_values 3008 2015-01-20 13:52:24Z robertas 
;
_cod_original_sg_symbol_H-M C2/m
_cod_database_code 4066164

loop_
_symmetry_equiv_pos_as_xyz
'x, y, z'
'x, -y, z'
'x+1/2, y+1/2, z'
'x+1/2, -y+1/2, z'
'-x, -y, -z'
'-x, y, -z'
'-x+1/2, -y+1/2, -z'
'-x+1/2, y+1/2, -z'

loop_
_atom_site_label
_atom_site_type_symbol
_atom_site_fract_x
_atom_site_fract_y
_atom_site_fract_z
_atom_site_U_iso_or_equiv
_atom_site_adp_type
_atom_site_occupancy
_atom_site_symmetry_multiplicity
_atom_site_calc_flag
_atom_site_refinement_flags
Ru1 Ru 0.15845(2) 0.5000 0.81467(3) 0.02364(10) Uani 1 2 d S
Ru2 Ru 0.266888(15) 0.422685(14) 0.71916(2) 0.02231(9) Uani 1 1 d .
C1 C 0.4305(3) 0.5000 0.8563(5) 0.0360(12) Uani 1 2 d S
H1A H 0.4558 0.4942 0.7907 0.06(2) Uiso 0.50 1 calc PR
H1B H 0.4458 0.4602 0.9125 0.008(15) Uiso 0.50 1 calc PR
H1C H 0.4471 0.5456 0.8969 2(2) Uiso 0.50 1 calc PR
C2 C 0.3424(3) 0.5000 0.8079(4) 0.0243(9) Uani 1 2 d S
C3 C 0.2850(3) 0.5000 0.8752(4) 0.0240(9) Uani 1 2 d S
C4 C 0.3151(3) 0.5000 1.0077(4) 0.0278(10) Uani 1 2 d S
C5 C 0.3324(2) 0.4348(2) 1.0712(3) 0.0364(8) Uani 1 1 d .
H5 H 0.3215 0.3904 1.0302 0.056(15) Uiso 1 1 calc R
C6 C 0.3659(3) 0.4350(3) 1.1952(4) 0.0439(10) Uani 1 1 d .
H6 H 0.3770 0.3909 1.2371 0.044(13) Uiso 1 1 calc R
C7 C 0.3827(4) 0.5000 1.2562(5) 0.0447(15) Uani 1 2 d S
H7 H 0.4056 0.5000 1.3393 0.07(2) Uiso 1 2 calc SR
C10 C 0.0918(2) 0.44533(18) 0.9325(3) 0.0254(13) Uiso 0.50 1 d PG
C11 C 0.0447(2) 0.44521(18) 0.8114(4) 0.0241(13) Uiso 0.50 1 d PG
C12 C 0.0302(2) 0.51895(19) 0.7737(4) 0.0325(16) Uiso 0.50 1 d PG
C13 C 0.0682(3) 0.5647(2) 0.8716(4) 0.0404(18) Uiso 0.50 1 d PG
C14 C 0.1063(2) 0.51916(18) 0.9697(4) 0.0304(15) Uiso 0.50 1 d PG
C15 C 0.1212(4) 0.3787(3) 1.0083(5) 0.064(3) Uiso 0.50 1 d PG
C16 C 0.0154(4) 0.3784(3) 0.7359(5) 0.071(3) Uiso 0.50 1 d PG
C17 C -0.0174(4) 0.5443(3) 0.6513(6) 0.092(4) Uiso 0.50 1 d PG
C18 C 0.0682(4) 0.6471(3) 0.8713(5) 0.098(5) Uiso 0.50 1 d PG
C19 C 0.1539(4) 0.5448(3) 1.0920(5) 0.074(3) Uiso 0.50 1 d PG
C20 C 0.2669(3) 0.3608(2) 0.5528(4) 0.0397(9) Uani 1 1 d .
C21 C 0.2186(2) 0.3225(2) 0.6140(3) 0.0330(8) Uani 1 1 d .
C22 C 0.2664(2) 0.3038(2) 0.7311(3) 0.0346(8) Uani 1 1 d .
C23 C 0.3458(2) 0.3282(2) 0.7377(4) 0.0401(9) Uani 1 1 d .
C24 C 0.3454(3) 0.3642(2) 0.6269(4) 0.0439(10) Uani 1 1 d .
C25 C 0.2399(5) 0.3878(3) 0.4252(4) 0.075(2) Uani 1 1 d .
H25A H 0.1884 0.4108 0.4133 0.13(4) Uiso 1 1 calc R
H25B H 0.2361 0.3473 0.3703 0.11(3) Uiso 1 1 calc R
H25C H 0.2779 0.4228 0.4100 0.16(4) Uiso 1 1 calc R
C26 C 0.1339(3) 0.3016(3) 0.5614(5) 0.0560(13) Uani 1 1 d .
H26A H 0.1105 0.2848 0.6247 0.08(2) Uiso 1 1 calc R
H26B H 0.1317 0.2631 0.5032 0.12(3) Uiso 1 1 calc R
H26C H 0.1047 0.3433 0.5221 0.076(19) Uiso 1 1 calc R
C27 C 0.2406(4) 0.2579(3) 0.8228(5) 0.0570(14) Uani 1 1 d .
H27A H 0.2665 0.2749 0.9027 0.08(2) Uiso 1 1 calc R
H27B H 0.2550 0.2078 0.8142 0.057(15) Uiso 1 1 calc R
H27C H 0.1836 0.2616 0.8106 0.14(3) Uiso 1 1 calc R
C28 C 0.4168(4) 0.3087(3) 0.8381(7) 0.0751(19) Uani 1 1 d .
H28A H 0.4047 0.3177 0.9147 0.12(3) Uiso 1 1 calc R
H28B H 0.4618 0.3381 0.8320 0.11(3) Uiso 1 1 calc R
H28C H 0.4294 0.2578 0.8321 2.0(14) Uiso 1 1 calc R
C29 C 0.4170(4) 0.3918(4) 0.5888(7) 0.082(2) Uani 1 1 d .
H29A H 0.4633 0.3891 0.6561 0.14(4) Uiso 1 1 calc R
H29B H 0.4082 0.4418 0.5626 0.13(3) Uiso 1 1 calc R
H29C H 0.4255 0.3624 0.5233 0.10(2) Uiso 1 1 calc R
H2 H 0.1748 0.4320 0.7296 0.040(12) Uiso 1 1 d R
H3 H 0.2402 0.4996 0.6319 0.06(2) Uiso 1 2 d SR

loop_
_atom_site_aniso_label
_atom_site_aniso_U_11
_atom_site_aniso_U_22
_atom_site_aniso_U_33
_atom_site_aniso_U_23
_atom_site_aniso_U_13
_atom_site_aniso_U_12
Ru1 0.02251(19) 0.02538(19) 0.02569(19) 0.000 0.01098(14) 0.000
Ru2 0.02590(15) 0.02015(14) 0.02294(14) -0.00127(9) 0.00997(10) 0.00099(9)
C1 0.027(3) 0.047(3) 0.034(3) 0.000 0.008(2) 0.000
C2 0.027(2) 0.025(2) 0.022(2) 0.000 0.0068(18) 0.000
C3 0.026(2) 0.022(2) 0.024(2) 0.000 0.0074(18) 0.000
C4 0.027(2) 0.035(3) 0.025(2) 0.000 0.0124(19) 0.000
C5 0.041(2) 0.038(2) 0.0302(18) 0.0047(16) 0.0072(16) -0.0039(16)
C6 0.041(2) 0.059(3) 0.031(2) 0.0140(19) 0.0080(17) -0.002(2)
C7 0.035(3) 0.079(5) 0.021(2) 0.000 0.008(2) 0.000
C20 0.068(3) 0.0257(18) 0.0317(19) -0.0068(15) 0.0240(19) 0.0007(18)
C21 0.043(2) 0.0242(16) 0.0332(18) -0.0088(14) 0.0124(16) -0.0009(15)
C22 0.050(2) 0.0192(16) 0.0363(19) 0.0002(14) 0.0136(17) 0.0036(15)
C23 0.040(2) 0.0280(18) 0.052(2) -0.0053(17) 0.0107(18) 0.0109(16)
C24 0.050(2) 0.033(2) 0.060(3) -0.0178(19) 0.035(2) -0.0011(18)
C25 0.150(7) 0.050(3) 0.032(2) -0.004(2) 0.033(3) -0.002(4)
C26 0.052(3) 0.043(3) 0.065(3) -0.019(2) 0.001(2) -0.005(2)
C27 0.098(4) 0.032(2) 0.048(3) 0.007(2) 0.032(3) -0.002(2)
C28 0.054(3) 0.054(3) 0.100(5) -0.004(3) -0.013(3) 0.023(3)
C29 0.088(5) 0.065(4) 0.125(6) -0.044(4) 0.083(5) -0.028(3)

loop_
_atom_type_symbol
_atom_type_description
_atom_type_scat_dispersion_real
_atom_type_scat_dispersion_imag
_atom_type_scat_source
C C 0.0033 0.0016 'International Tables Vol C Tables 4.2.6.8 and 6.1.1.4'
H H 0.0000 0.0000 'International Tables Vol C Tables 4.2.6.8 and 6.1.1.4'
Ru Ru -1.2594 0.8363 'International Tables Vol C Tables 4.2.6.8 and 6.1.1.4'

loop_
_geom_angle_atom_site_label_1
_geom_angle_atom_site_label_2
_geom_angle_atom_site_label_3
_geom_angle
_geom_angle_site_symmetry_1
_geom_angle_site_symmetry_3
C3 Ru1 C12 168.94(12) . 2_565
C3 Ru1 C12 168.94(12) . .
C12 Ru1 C12 18.32(18) 2_565 .
C3 Ru1 C13 131.14(13) . 2_565
C12 Ru1 C13 38.00(9) 2_565 2_565
C12 Ru1 C13 52.02(13) . 2_565
C3 Ru1 C13 131.14(14) . .
C12 Ru1 C13 52.02(16) 2_565 .
C12 Ru1 C13 38.00(8) . .
C13 Ru1 C13 65.65(14) 2_565 .
C3 Ru1 C11 148.17(12) . 2_565
C12 Ru1 C11 37.85(10) 2_565 2_565
C12 Ru1 C11 20.80(14) . 2_565
C13 Ru1 C11 63.23(12) 2_565 2_565
C13 Ru1 C11 19.15(8) . 2_565
C3 Ru1 C11 148.17(11) . .
C12 Ru1 C11 20.80(15) 2_565 .
C12 Ru1 C11 37.85(8) . .
C13 Ru1 C11 19.1 2_565 .
C13 Ru1 C11 63.23(12) . .
C11 Ru1 C11 54.25(16) 2_565 .
C3 Ru1 C14 109.42(16) . 2_565
C12 Ru1 C14 63.18(12) 2_565 2_565
C12 Ru1 C14 66.39(12) . 2_565
C13 Ru1 C14 37.74(8) 2_565 2_565
C13 Ru1 C14 51.78(16) . 2_565
C11 Ru1 C14 62.84(12) 2_565 2_565
C11 Ru1 C14 53.04(12) . 2_565
C3 Ru1 C14 109.42(16) . .
C12 Ru1 C14 66.39(12) 2_565 .
C12 Ru1 C14 63.18(12) . .
C13 Ru1 C14 51.78(12) 2_565 .
C13 Ru1 C14 37.74(8) . .
C11 Ru1 C14 53.04(10) 2_565 .
C11 Ru1 C14 62.84(11) . .
C14 Ru1 C14 18.28(17) 2_565 .
C3 Ru1 C10 116.84(15) . 2_565
C12 Ru1 C10 63.02(11) 2_565 2_565
C12 Ru1 C10 53.31(12) . 2_565
C13 Ru1 C10 62.94(10) 2_565 2_565
C13 Ru1 C10 19.25(11) . 2_565
C11 Ru1 C10 37.50(11) 2_565 2_565
C11 Ru1 C10 67.55(16) . 2_565
C14 Ru1 C10 37.43(6) 2_565 2_565
C14 Ru1 C10 20.38(15) . 2_565
C3 Ru1 C10 116.84(15) . .
C12 Ru1 C10 53.31(12) 2_565 .
C12 Ru1 C10 63.02(11) . .
C13 Ru1 C10 19.3 2_565 .
C13 Ru1 C10 62.94(12) . .
C11 Ru1 C10 67.55(13) 2_565 .
C11 Ru1 C10 37.50(7) . .
C14 Ru1 C10 20.38(15) 2_565 .
C14 Ru1 C10 37.43(7) . .
C10 Ru1 C10 53.64(17) 2_565 .
C3 Ru1 Ru2 52.20(10) . 2_565
C12 Ru1 Ru2 138.36(10) 2_565 2_565
C12 Ru1 Ru2 125.82(10) . 2_565
C13 Ru1 Ru2 174.33(10) 2_565 2_565
C13 Ru1 Ru2 116.32(10) . 2_565
C11 Ru1 Ru2 116.68(10) 2_565 2_565
C11 Ru1 Ru2 155.92(10) . 2_565
C14 Ru1 Ru2 147.84(10) 2_565 2_565
C14 Ru1 Ru2 133.23(9) . 2_565
C10 Ru1 Ru2 120.83(9) 2_565 2_565
C10 Ru1 Ru2 166.32(10) . 2_565
C2 Ru2 C22 132.84(14) . .
C2 Ru2 C23 101.29(15) . .
C22 Ru2 C23 38.24(16) . .
C2 Ru2 C24 100.53(17) . .
C22 Ru2 C24 63.64(15) . .
C23 Ru2 C24 38.07(17) . .
C2 Ru2 C20 130.66(18) . .
C22 Ru2 C20 62.88(14) . .
C23 Ru2 C20 62.86(16) . .
C24 Ru2 C20 37.34(17) . .
C2 Ru2 C3 37.97(17) . .
C22 Ru2 C3 125.69(13) . .
C23 Ru2 C3 117.67(15) . .
C24 Ru2 C3 135.35(17) . .
C20 Ru2 C3 168.18(15) . .
C2 Ru2 C21 162.28(15) . .
C22 Ru2 C21 37.70(14) . .
C23 Ru2 C21 62.82(15) . .
C24 Ru2 C21 62.30(15) . .
C20 Ru2 C21 36.79(14) . .
C3 Ru2 C21 154.98(14) . .
C2 Ru2 Ru1 82.03(12) . .
C22 Ru2 Ru1 118.02(11) . .
C23 Ru2 Ru1 146.36(12) . .
C24 Ru2 Ru1 174.60(14) . .
C20 Ru2 Ru1 137.92(13) . .
C3 Ru2 Ru1 48.62(12) . .
C21 Ru2 Ru1 115.46(10) . .
C2 Ru2 Ru2 45.51(9) . 2_565
C22 Ru2 Ru2 176.35(10) . 2_565
C23 Ru2 Ru2 142.47(12) . 2_565
C24 Ru2 Ru2 119.18(12) . 2_565
C20 Ru2 Ru2 120.77(10) . 2_565
C3 Ru2 Ru2 50.76(8) . 2_565
C21 Ru2 Ru2 145.06(10) . 2_565
Ru1 Ru2 Ru2 59.412(11) . 2_565
C3 C2 C1 126.7(4) . .
C3 C2 Ru2 79.5(2) . 2_565
C1 C2 Ru2 131.45(16) . 2_565
C3 C2 Ru2 79.5(2) . .
C1 C2 Ru2 131.45(16) . .
Ru2 C2 Ru2 88.98(19) 2_565 .
C2 C3 C4 116.6(4) . .
C2 C3 Ru1 129.5(3) . .
C4 C3 Ru1 114.0(3) . .
C2 C3 Ru2 62.6(2) . 2_565
C4 C3 Ru2 139.72(11) . 2_565
Ru1 C3 Ru2 79.19(14) . 2_565
C2 C3 Ru2 62.6(2) . .
C4 C3 Ru2 139.72(10) . .
Ru1 C3 Ru2 79.19(14) . .
Ru2 C3 Ru2 78.48(15) 2_565 .
C5 C4 C5 118.3(5) 2_565 .
C5 C4 C3 120.8(2) 2_565 .
C5 C4 C3 120.8(2) . .
C6 C5 C4 120.7(4) . .
C7 C6 C5 120.1(4) . .
C6 C7 C6 120.2(5) 2_565 .
C13 C10 C14 138.3(7) 2_565 2_565
C13 C10 C11 14.3(5) 2_565 .
C14 C10 C11 124.0(3) 2_565 .
C13 C10 C14 122.3(5) 2_565 .
C14 C10 C14 16.0(3) 2_565 .
C11 C10 C14 108.0 . .
C13 C10 C15 111.7(5) 2_565 .
C14 C10 C15 110.0(3) 2_565 .
C11 C10 C15 126.0 . .
C14 C10 C15 126.0 . .
C13 C10 C18 52.7(4) 2_565 2_565
C14 C10 C18 169.0(3) 2_565 2_565
C11 C10 C18 66.97(12) . 2_565
C14 C10 C18 174.97(12) . 2_565
C15 C10 C18 59.03(13) . 2_565
C13 C10 C19 171.2(7) 2_565 2_565
C14 C10 C19 50.58(12) 2_565 2_565
C11 C10 C19 174.6(3) . 2_565
C14 C10 C19 66.6(3) . 2_565
C15 C10 C19 59.4(3) . 2_565
C18 C10 C19 118.5(4) 2_565 2_565
C13 C10 C12 33.7(4) 2_565 2_565
C14 C10 C12 104.5(4) 2_565 2_565
C11 C10 C12 19.45(18) . 2_565
C14 C10 C12 88.55(18) . 2_565
C15 C10 C12 145.45(18) . 2_565
C18 C10 C12 86.42(16) 2_565 2_565
C19 C10 C12 155.1(4) 2_565 2_565
C13 C10 C10 104.4(5) 2_565 2_565
C14 C10 C10 33.9(2) 2_565 2_565
C11 C10 C10 90.09(9) . 2_565
C14 C10 C10 17.91(9) . 2_565
C15 C10 C10 143.90(9) . 2_565
C18 C10 C10 157.06(15) 2_565 2_565
C19 C10 C10 84.5(2) 2_565 2_565
C12 C10 C10 70.64(15) 2_565 2_565
C13 C10 Ru1 77.7(3) 2_565 .
C14 C10 Ru1 79.1(2) 2_565 .
C11 C10 Ru1 70.57(14) . .
C14 C10 Ru1 70.89(14) . .
C15 C10 Ru1 124.16(14) . .
C18 C10 Ru1 106.52(13) 2_565 .
C19 C10 Ru1 106.7(2) 2_565 .
C12 C10 Ru1 62.32(16) 2_565 .
C10 C10 Ru1 63.18(9) 2_565 .
C13 C11 C12 138.2(7) 2_565 2_565
C13 C11 C10 14.4(5) 2_565 .
C12 C11 C10 123.8(3) 2_565 .
C13 C11 C12 122.4(5) 2_565 .
C12 C11 C12 15.8(3) 2_565 .
C10 C11 C12 108.0 . .
C13 C11 C16 111.6(5) 2_565 .
C12 C11 C16 110.2(3) 2_565 .
C10 C11 C16 126.0 . .
C12 C11 C16 126.0 . .
C13 C11 C18 53.1(4) 2_565 2_565
C12 C11 C18 168.7(3) 2_565 2_565
C10 C11 C18 67.48(12) . 2_565
C12 C11 C18 175.48(12) . 2_565
C16 C11 C18 58.52(12) . 2_565
C13 C11 C17 171.5(7) 2_565 2_565
C12 C11 C17 50.25(12) 2_565 2_565
C10 C11 C17 174.1(3) . 2_565
C12 C11 C17 66.1(3) . 2_565
C16 C11 C17 59.9(3) . 2_565
C18 C11 C17 118.5(4) 2_565 2_565
C13 C11 C14 33.7(4) 2_565 2_565
C12 C11 C14 104.6(4) 2_565 2_565
C10 C11 C14 19.26(18) . 2_565
C12 C11 C14 88.74(18) . 2_565
C16 C11 C14 145.27(18) . 2_565
C18 C11 C14 86.75(15) 2_565 2_565
C17 C11 C14 154.8(4) 2_565 2_565
C13 C11 C11 104.3(5) 2_565 2_565
C12 C11 C11 33.9(3) 2_565 2_565
C10 C11 C11 89.9 . 2_565
C12 C11 C11 18.1 . 2_565
C16 C11 C11 144.1 . 2_565
C18 C11 C11 157.39(12) 2_565 2_565
C17 C11 C11 84.2(3) 2_565 2_565
C14 C11 C11 70.64(18) 2_565 2_565
C13 C11 Ru1 79.1(3) 2_565 .
C12 C11 Ru1 78.1(2) 2_565 .
C10 C11 Ru1 71.94(14) . .
C12 C11 Ru1 70.25(14) . .
C16 C11 Ru1 123.44(14) . .
C18 C11 Ru1 107.50(14) 2_565 .
C17 C11 Ru1 105.1(2) 2_565 .
C14 C11 Ru1 63.68(16) 2_565 .
C11 C11 Ru1 62.88(14) 2_565 .
C12 C12 C11 146.1(3) 2_565 2_565
C12 C12 C11 18.1 2_565 .
C11 C12 C11 128.0(3) 2_565 .
C12 C12 C13 126.1 2_565 .
C11 C12 C13 20.0(3) 2_565 .
C11 C12 C13 108.0 . .
C12 C12 C17 107.9 2_565 .
C11 C12 C17 106.0(3) 2_565 .
C11 C12 C17 126.0 . .
C13 C12 C17 126.0 . .
C12 C12 C17 51.1(2) 2_565 2_565
C11 C12 C17 162.8(5) 2_565 2_565
C11 C12 C17 69.2(2) . 2_565
C13 C12 C17 177.2(2) . 2_565
C17 C12 C17 56.8(2) . 2_565
C12 C12 C13 36.86(12) 2_565 2_565
C11 C12 C13 109.2(3) 2_565 2_565
C11 C12 C13 18.77(12) . 2_565
C13 C12 C13 89.23(12) . 2_565
C17 C12 C13 144.77(12) . 2_565
C17 C12 C13 88.0(3) 2_565 2_565
C12 C12 C16 166.70(8) 2_565 2_565
C11 C12 C16 47.2(4) 2_565 2_565
C11 C12 C16 175.21(8) . 2_565
C13 C12 C16 67.21(8) . 2_565
C17 C12 C16 58.79(8) . 2_565
C17 C12 C16 115.6(2) 2_565 2_565
C13 C12 C16 156.44(14) 2_565 2_565
C12 C12 C10 109.36(17) 2_565 2_565
C11 C12 C10 36.7(2) 2_565 2_565
C11 C12 C10 91.26(17) . 2_565
C13 C12 C10 16.74(17) . 2_565
C17 C12 C10 142.74(17) . 2_565
C17 C12 C10 160.5(3) 2_565 2_565
C13 C12 C10 72.49(13) 2_565 2_565
C16 C12 C10 83.9(2) 2_565 2_565
C12 C12 Ru1 80.84(14) 2_565 .
C11 C12 Ru1 81.14(17) 2_565 .
C11 C12 Ru1 71.90(14) . .
C13 C12 Ru1 71.18(14) . .
C17 C12 Ru1 122.60(14) . .
C17 C12 Ru1 107.5(2) 2_565 .
C13 C12 Ru1 64.12(14) 2_565 .
C16 C12 Ru1 105.91(16) 2_565 .
C10 C12 Ru1 64.37(16) 2_565 .
C11 C13 C10 151.3(9) 2_565 2_565
C11 C13 C14 129.8(5) 2_565 .
C10 C13 C14 21.5(4) 2_565 .
C11 C13 C12 21.8(5) 2_565 .
C10 C13 C12 129.5(4) 2_565 .
C14 C13 C12 108.0 . .
C11 C13 C18 104.2(5) 2_565 .
C10 C13 C18 104.5(4) 2_565 .
C14 C13 C18 126.0 . .
C12 C13 C18 126.0 . .
C11 C13 C16 47.5(3) 2_565 2_565
C10 C13 C16 161.2(6) 2_565 2_565
C14 C13 C16 177.3(3) . 2_565
C12 C13 C16 69.3(3) . 2_565
C18 C13 C16 56.7(3) . 2_565
C11 C13 C15 161.4(8) 2_565 2_565
C10 C13 C15 47.3(3) 2_565 2_565
C14 C13 C15 68.8(3) . 2_565
C12 C13 C15 176.8(3) . 2_565
C18 C13 C15 57.2(3) . 2_565
C16 C13 C15 113.9(5) 2_565 2_565
C11 C13 C12 38.8(5) 2_565 2_565
C10 C13 C12 112.5(5) 2_565 2_565
C14 C13 C12 90.96(12) . 2_565
C12 C13 C12 17.04(12) . 2_565
C18 C13 C12 143.04(12) . 2_565
C16 C13 C12 86.4(2) 2_565 2_565
C15 C13 C12 159.8(3) 2_565 2_565
C11 C13 C14 112.5(6) 2_565 2_565
C10 C13 C14 38.8(3) 2_565 2_565
C14 C13 C14 17.23(12) . 2_565
C12 C13 C14 90.77(12) . 2_565
C18 C13 C14 143.23(12) . 2_565
C16 C13 C14 160.1(3) 2_565 2_565
C15 C13 C14 86.0(2) 2_565 2_565
C12 C13 C14 73.7(2) 2_565 2_565
C11 C13 Ru1 81.7(3) 2_565 .
C10 C13 Ru1 83.0(5) 2_565 .
C14 C13 Ru1 72.07(14) . .
C12 C13 Ru1 70.82(14) . .
C18 C13 Ru1 122.79(13) . .
C16 C13 Ru1 106.74(17) 2_565 .
C15 C13 Ru1 107.79(18) 2_565 .
C12 C13 Ru1 63.86(16) 2_565 .
C14 C13 Ru1 64.77(16) 2_565 .
C14 C14 C10 146.1(2) 2_565 2_565
C14 C14 C10 17.9 2_565 .
C10 C14 C10 128.2(2) 2_565 .
C14 C14 C13 125.9 2_565 .
C10 C14 C13 20.2(2) 2_565 .
C10 C14 C13 108.0 . .
C14 C14 C19 108.1 2_565 .
C10 C14 C19 105.8(2) 2_565 .
C10 C14 C19 126.0 . .
C13 C14 C19 126.0 . .
C14 C14 C19 50.8(2) 2_565 2_565
C10 C14 C19 163.1(4) 2_565 2_565
C10 C14 C19 68.7(2) . 2_565
C13 C14 C19 176.7(2) . 2_565
C19 C14 C19 57.3(2) . 2_565
C14 C14 C13 36.86(12) 2_565 2_565
C10 C14 C13 109.25(18) 2_565 2_565
C10 C14 C13 18.96(12) . 2_565
C13 C14 C13 89.04(12) . 2_565
C19 C14 C13 144.96(12) . 2_565
C19 C14 C13 87.7(3) 2_565 2_565
C14 C14 C15 166.39(8) 2_565 2_565
C10 C14 C15 47.5(3) 2_565 2_565
C10 C14 C15 175.70(8) . 2_565
C13 C14 C15 67.71(8) . 2_565
C19 C14 C15 58.29(8) . 2_565
C19 C14 C15 115.6(2) 2_565 2_565
C13 C14 C15 156.75(14) 2_565 2_565
C14 C14 C11 109.4(2) 2_565 2_565
C10 C14 C11 36.75(12) 2_565 2_565
C10 C14 C11 91.5(2) . 2_565
C13 C14 C11 16.5(2) . 2_565
C19 C14 C11 142.5(2) . 2_565
C19 C14 C11 160.2(3) 2_565 2_565
C13 C14 C11 72.50(19) 2_565 2_565
C15 C14 C11 84.3(3) 2_565 2_565
C14 C14 Ru1 80.86(14) 2_565 .
C10 C14 Ru1 80.5(2) 2_565 .
C10 C14 Ru1 71.67(14) . .
C13 C14 Ru1 70.20(14) . .
C19 C14 Ru1 123.75(14) . .
C19 C14 Ru1 108.2(2) 2_565 .
C13 C14 Ru1 63.45(13) 2_565 .
C15 C14 Ru1 106.29(16) 2_565 .
C11 C14 Ru1 63.28(16) 2_565 .
C10 C15 C18 70.3(3) . 2_565
C10 C15 C19 71.13(19) . 2_565
C18 C15 C19 141.4(5) 2_565 2_565
C10 C15 C13 21.01(16) . 2_565
C18 C15 C13 49.3(2) 2_565 2_565
C19 C15 C13 92.1(3) 2_565 2_565
C10 C15 C14 22.5 . 2_565
C18 C15 C14 92.8(3) 2_565 2_565
C19 C15 C14 48.6(2) 2_565 2_565
C13 C15 C14 43.49(13) 2_565 2_565
C11 C16 C18 70.5(3) . 2_565
C11 C16 C17 70.95(19) . 2_565
C18 C16 C17 141.4(5) 2_565 2_565
C11 C16 C13 20.88(16) . 2_565
C18 C16 C13 49.6(2) 2_565 2_565
C17 C16 C13 91.8(3) 2_565 2_565
C11 C16 C12 22.6 . 2_565
C18 C16 C12 93.1(3) 2_565 2_565
C17 C16 C12 48.3(2) 2_565 2_565
C13 C16 C12 43.48(13) 2_565 2_565
C12 C17 C17 72.1 . 2_565
C12 C17 C16 72.9(2) . 2_565
C17 C17 C16 145.0(2) 2_565 2_565
C12 C17 C12 20.96(16) . 2_565
C17 C17 C12 51.13(16) 2_565 2_565
C16 C17 C12 93.83(17) 2_565 2_565
C12 C17 C11 23.7(2) . 2_565
C17 C17 C11 95.8(2) 2_565 2_565
C16 C17 C11 49.12(7) 2_565 2_565
C12 C17 C11 44.71(14) 2_565 2_565
C13 C18 C16 73.7(4) . 2_565
C13 C18 C15 73.5(4) . 2_565
C16 C18 C15 147.2(7) 2_565 2_565
C13 C18 C11 22.71(9) . 2_565
C16 C18 C11 51.0(3) 2_565 2_565
C15 C18 C11 96.2(4) 2_565 2_565
C13 C18 C10 22.84(9) . 2_565
C16 C18 C10 96.5(4) 2_565 2_565
C15 C18 C10 50.7(4) 2_565 2_565
C11 C18 C10 45.55(17) 2_565 2_565
C14 C19 C19 71.9 . 2_565
C14 C19 C15 73.1(2) . 2_565
C19 C19 C15 145.0(2) 2_565 2_565
C14 C19 C14 21.10(15) . 2_565
C19 C19 C14 50.80(16) 2_565 2_565
C15 C19 C14 94.16(17) 2_565 2_565
C14 C19 C10 23.62(17) . 2_565
C19 C19 C10 95.53(17) 2_565 2_565
C15 C19 C10 49.44(16) 2_565 2_565
C14 C19 C10 44.73(6) 2_565 2_565
C24 C20 C21 109.0(4) . .
C24 C20 C25 126.0(5) . .
C21 C20 C25 124.7(5) . .
C24 C20 Ru2 70.6(2) . .
C21 C20 Ru2 72.5(2) . .
C25 C20 Ru2 126.9(3) . .
C20 C21 C22 108.0(4) . .
C20 C21 C26 125.1(4) . .
C22 C21 C26 126.8(4) . .
C20 C21 Ru2 70.7(2) . .
C22 C21 Ru2 69.0(2) . .
C26 C21 Ru2 128.8(3) . .
C21 C22 C23 107.4(3) . .
C21 C22 C27 126.0(4) . .
C23 C22 C27 126.2(4) . .
C21 C22 Ru2 73.3(2) . .
C23 C22 Ru2 70.8(2) . .
C27 C22 Ru2 127.6(3) . .
C24 C23 C22 107.8(4) . .
C24 C23 C28 127.7(5) . .
C22 C23 C28 124.0(5) . .
C24 C23 Ru2 71.5(2) . .
C22 C23 Ru2 70.9(2) . .
C28 C23 Ru2 129.5(3) . .
C20 C24 C23 107.7(4) . .
C20 C24 C29 125.6(5) . .
C23 C24 C29 126.3(5) . .
C20 C24 Ru2 72.0(2) . .
C23 C24 Ru2 70.4(2) . .
C29 C24 Ru2 129.1(3) . .

loop_
_geom_bond_atom_site_label_1
_geom_bond_atom_site_label_2
_geom_bond_distance
_geom_bond_site_symmetry_2
Ru1 C3 2.139(5) .
Ru1 C12 2.194(4) 2_565
Ru1 C12 2.194(4) .
Ru1 C13 2.198(4) 2_565
Ru1 C13 2.198(4) .
Ru1 C11 2.215(4) 2_565
Ru1 C11 2.215(4) .
Ru1 C14 2.223(4) 2_565
Ru1 C14 2.223(4) .
Ru1 C10 2.233(4) 2_565
Ru1 C10 2.233(4) .
Ru1 Ru2 2.8005(7) 2_565
Ru2 C2 2.034(3) .
Ru2 C22 2.197(4) .
Ru2 C23 2.196(4) .
Ru2 C24 2.210(4) .
Ru2 C20 2.229(4) .
Ru2 C3 2.253(4) .
Ru2 C21 2.252(4) .
Ru2 Ru2 2.8502(9) 2_565
C1 C2 1.496(7) .
C2 C3 1.410(6) .
C2 Ru2 2.034(3) 2_565
C3 C4 1.483(7) .
C3 Ru2 2.253(4) 2_565
C4 C5 1.400(5) 2_565
C4 C5 1.400(5) .
C5 C6 1.402(5) .
C6 C7 1.382(6) .
C7 C6 1.382(6) 2_565
C10 C13 0.7418(14) 2_565
C10 C14 0.788(6) 2_565
C10 C11 1.430(2) .
C10 C14 1.430(2) .
C10 C15 1.520(3) .
C10 C18 1.850(7) 2_565
C10 C19 1.893(4) 2_565
C10 C12 1.986(4) 2_565
C10 C10 2.015(7) 2_565
C11 C13 0.7342(14) 2_565
C11 C12 0.796(6) 2_565
C11 C12 1.430(2) .
C11 C16 1.520(3) .
C11 C18 1.844(7) 2_565
C11 C17 1.900(4) 2_565
C11 C14 1.982(4) 2_565
C11 C11 2.020(6) 2_565
C12 C12 0.699(7) 2_565
C12 C11 0.796(5) 2_565
C12 C13 1.430(2) .
C12 C17 1.520(3) .
C12 C17 1.858(6) 2_565
C12 C13 1.926(4) 2_565
C12 C16 1.944(9) 2_565
C12 C10 1.986(4) 2_565
C13 C11 0.734(3) 2_565
C13 C10 0.742(4) 2_565
C13 C14 1.430(2) .
C13 C18 1.520(3) .
C13 C16 1.916(4) 2_565
C13 C15 1.922(4) 2_565
C13 C12 1.926(6) 2_565
C13 C14 1.931(6) 2_565
C14 C14 0.706(6) 2_565
C14 C10 0.788(6) 2_565
C14 C19 1.520(3) .
C14 C19 1.864(6) 2_565
C14 C13 1.931(4) 2_565
C14 C15 1.937(9) 2_565
C14 C11 1.982(3) 2_565
C15 C18 1.6852(17) 2_565
C15 C19 1.723(9) 2_565
C15 C13 1.922(6) 2_565
C15 C14 1.937(7) 2_565
C16 C18 1.6681(16) 2_565
C16 C17 1.740(9) 2_565
C16 C13 1.916(6) 2_565
C16 C12 1.944(8) 2_565
C17 C17 1.633(10) 2_565
C17 C16 1.740(7) 2_565
C17 C12 1.858(5) 2_565
C17 C11 1.900(3) 2_565
C18 C16 1.668(6) 2_565
C18 C15 1.685(6) 2_565
C18 C11 1.844(9) 2_565
C18 C10 1.850(7) 2_565
C19 C19 1.650(10) 2_565
C19 C15 1.723(7) 2_565
C19 C14 1.864(5) 2_565
C19 C10 1.893(5) 2_565
C20 C24 1.421(7) .
C20 C21 1.414(6) .
C20 C25 1.510(6) .
C21 C22 1.439(5) .
C21 C26 1.499(6) .
C22 C23 1.439(6) .
C22 C27 1.505(6) .
C23 C24 1.437(7) .
C23 C28 1.510(7) .
C24 C29 1.509(6) .

loop_
_geom_torsion_atom_site_label_1
_geom_torsion_atom_site_label_2
_geom_torsion_atom_site_label_3
_geom_torsion_atom_site_label_4
_geom_torsion
_geom_torsion_site_symmetry_1
_geom_torsion_site_symmetry_4
C3 Ru1 Ru2 C2 -20.37(15) . .
C12 Ru1 Ru2 C2 173.24(16) 2_565 .
C12 Ru1 Ru2 C2 155.07(18) . .
C13 Ru1 Ru2 C2 -143.41(15) 2_565 .
C13 Ru1 Ru2 C2 107.5(10) . .
C11 Ru1 Ru2 C2 133.7(3) 2_565 .
C11 Ru1 Ru2 C2 -164.82(15) . .
C14 Ru1 Ru2 C2 -101.64(17) 2_565 .
C14 Ru1 Ru2 C2 -84.1(2) . .
C10 Ru1 Ru2 C2 -59.9(4) 2_565 .
C10 Ru1 Ru2 C2 -122.05(16) . .
Ru2 Ru1 Ru2 C2 42.34(11) 2_565 .
C3 Ru1 Ru2 C22 114.32(16) . .
C12 Ru1 Ru2 C22 -52.07(18) 2_565 .
C12 Ru1 Ru2 C22 -70.24(19) . .
C13 Ru1 Ru2 C22 -8.72(16) 2_565 .
C13 Ru1 Ru2 C22 -117.8(10) . .
C11 Ru1 Ru2 C22 -91.6(3) 2_565 .
C11 Ru1 Ru2 C22 -30.14(16) . .
C14 Ru1 Ru2 C22 33.04(18) 2_565 .
C14 Ru1 Ru2 C22 50.6(2) . .
C10 Ru1 Ru2 C22 74.8(4) 2_565 .
C10 Ru1 Ru2 C22 12.63(17) . .
Ru2 Ru1 Ru2 C22 177.02(12) 2_565 .
C3 Ru1 Ru2 C23 78.1(2) . .
C12 Ru1 Ru2 C23 -88.3(2) 2_565 .
C12 Ru1 Ru2 C23 -106.5(3) . .
C13 Ru1 Ru2 C23 -45.0(2) 2_565 .
C13 Ru1 Ru2 C23 -154.1(11) . .
C11 Ru1 Ru2 C23 -127.8(3) 2_565 .
C11 Ru1 Ru2 C23 -66.4(2) . .
C14 Ru1 Ru2 C23 -3.2(3) 2_565 .
C14 Ru1 Ru2 C23 14.4(3) . .
C10 Ru1 Ru2 C23 38.5(4) 2_565 .
C10 Ru1 Ru2 C23 -23.6(2) . .
Ru2 Ru1 Ru2 C23 140.8(2) 2_565 .
C3 Ru1 Ru2 C24 -139.0(12) . .
C12 Ru1 Ru2 C24 54.6(12) 2_565 .
C12 Ru1 Ru2 C24 36.4(12) . .
C13 Ru1 Ru2 C24 97.9(12) 2_565 .
C13 Ru1 Ru2 C24 -11.2(16) . .
C11 Ru1 Ru2 C24 15.1(12) 2_565 .
C11 Ru1 Ru2 C24 76.5(12) . .
C14 Ru1 Ru2 C24 139.7(12) 2_565 .
C14 Ru1 Ru2 C24 157.3(12) . .
C10 Ru1 Ru2 C24 -179(21) 2_565 .
C10 Ru1 Ru2 C24 119.3(12) . .
Ru2 Ru1 Ru2 C24 -76.3(12) 2_565 .
C3 Ru1 Ru2 C20 -166.12(19) . .
C12 Ru1 Ru2 C20 27.5(2) 2_565 .
C12 Ru1 Ru2 C20 9.3(2) . .
C13 Ru1 Ru2 C20 70.84(19) 2_565 .
C13 Ru1 Ru2 C20 -38.2(11) . .
C11 Ru1 Ru2 C20 -12.0(3) 2_565 .
C11 Ru1 Ru2 C20 49.43(19) . .
C14 Ru1 Ru2 C20 112.6(2) 2_565 .
C14 Ru1 Ru2 C20 130.2(2) . .
C10 Ru1 Ru2 C20 154.3(4) 2_565 .
C10 Ru1 Ru2 C20 92.19(19) . .
Ru2 Ru1 Ru2 C20 -103.41(16) 2_565 .
C12 Ru1 Ru2 C3 -166.39(16) 2_565 .
C12 Ru1 Ru2 C3 175.44(18) . .
C13 Ru1 Ru2 C3 -123.04(15) 2_565 .
C13 Ru1 Ru2 C3 127.9(10) . .
C11 Ru1 Ru2 C3 154.1(3) 2_565 .
C11 Ru1 Ru2 C3 -144.45(15) . .
C14 Ru1 Ru2 C3 -81.28(17) 2_565 .
C14 Ru1 Ru2 C3 -63.7(2) . .
C10 Ru1 Ru2 C3 -39.6(4) 2_565 .
C10 Ru1 Ru2 C3 -101.69(15) . .
Ru2 Ru1 Ru2 C3 62.70(10) 2_565 .
C3 Ru1 Ru2 C21 156.65(15) . .
C12 Ru1 Ru2 C21 -9.74(17) 2_565 .
C12 Ru1 Ru2 C21 -27.91(18) . .
C13 Ru1 Ru2 C21 33.61(16) 2_565 .
C13 Ru1 Ru2 C21 -75.5(10) . .
C11 Ru1 Ru2 C21 -49.2(3) 2_565 .
C11 Ru1 Ru2 C21 12.20(16) . .
C14 Ru1 Ru2 C21 75.37(18) 2_565 .
C14 Ru1 Ru2 C21 93.0(2) . .
C10 Ru1 Ru2 C21 117.1(4) 2_565 .
C10 Ru1 Ru2 C21 54.96(16) . .
Ru2 Ru1 Ru2 C21 -140.65(11) 2_565 .
C3 Ru1 Ru2 Ru2 -62.70(10) . 2_565
C12 Ru1 Ru2 Ru2 130.90(13) 2_565 2_565
C12 Ru1 Ru2 Ru2 112.73(15) . 2_565
C13 Ru1 Ru2 Ru2 174.26(11) 2_565 2_565
C13 Ru1 Ru2 Ru2 65.2(10) . 2_565
C11 Ru1 Ru2 Ru2 91.4(2) 2_565 2_565
C11 Ru1 Ru2 Ru2 152.84(11) . 2_565
C14 Ru1 Ru2 Ru2 -143.98(14) 2_565 2_565
C14 Ru1 Ru2 Ru2 -126.40(18) . 2_565
C10 Ru1 Ru2 Ru2 -102.3(4) 2_565 2_565
C10 Ru1 Ru2 Ru2 -164.39(11) . 2_565
C22 Ru2 C2 C3 -96.0(3) . .
C23 Ru2 C2 C3 -120.9(2) . .
C24 Ru2 C2 C3 -159.7(2) . .
C20 Ru2 C2 C3 175.3(2) . .
C21 Ru2 C2 C3 -146.0(4) . .
Ru1 Ru2 C2 C3 25.12(18) . .
Ru2 Ru2 C2 C3 79.5(2) 2_565 .
C22 Ru2 C2 C1 34.3(5) . .
C23 Ru2 C2 C1 9.4(5) . .
C24 Ru2 C2 C1 -29.3(5) . .
C20 Ru2 C2 C1 -54.3(5) . .
C3 Ru2 C2 C1 130.4(5) . .
C21 Ru2 C2 C1 -15.7(8) . .
Ru1 Ru2 C2 C1 155.5(4) . .
Ru2 Ru2 C2 C1 -150.2(5) 2_565 .
C22 Ru2 C2 Ru2 -175.50(14) . 2_565
C23 Ru2 C2 Ru2 159.61(16) . 2_565
C24 Ru2 C2 Ru2 120.82(18) . 2_565
C20 Ru2 C2 Ru2 95.8(2) . 2_565
C3 Ru2 C2 Ru2 -79.5(2) . 2_565
C21 Ru2 C2 Ru2 134.5(4) . 2_565
Ru1 Ru2 C2 Ru2 -54.36(12) . 2_565
C1 C2 C3 C4 0.000(2) . .
Ru2 C2 C3 C4 -134.54(8) 2_565 .
Ru2 C2 C3 C4 134.54(8) . .
C1 C2 C3 Ru1 180.000(1) . .
Ru2 C2 C3 Ru1 45.46(8) 2_565 .
Ru2 C2 C3 Ru1 -45.46(8) . .
C1 C2 C3 Ru2 134.54(8) . 2_565
Ru2 C2 C3 Ru2 -90.93(15) . 2_565
C1 C2 C3 Ru2 -134.54(8) . .
Ru2 C2 C3 Ru2 90.93(15) 2_565 .
C12 Ru1 C3 C2 123.9(7) 2_565 .
C12 Ru1 C3 C2 -123.9(8) . .
C13 Ru1 C3 C2 133.96(14) 2_565 .
C13 Ru1 C3 C2 -133.96(16) . .
C11 Ru1 C3 C2 -120.2(3) 2_565 .
C11 Ru1 C3 C2 120.2(3) . .
C14 Ru1 C3 C2 170.30(9) 2_565 .
C14 Ru1 C3 C2 -170.30(9) . .
C10 Ru1 C3 C2 -149.62(10) 2_565 .
C10 Ru1 C3 C2 149.62(10) . .
Ru2 Ru1 C3 C2 -40.09(6) 2_565 .
C12 Ru1 C3 C4 -56.1(7) 2_565 .
C12 Ru1 C3 C4 56.1(8) . .
C13 Ru1 C3 C4 -46.04(14) 2_565 .
C13 Ru1 C3 C4 46.04(16) . .
C11 Ru1 C3 C4 59.8(3) 2_565 .
C11 Ru1 C3 C4 -59.8(3) . .
C14 Ru1 C3 C4 -9.70(9) 2_565 .
C14 Ru1 C3 C4 9.70(9) . .
C10 Ru1 C3 C4 30.38(10) 2_565 .
C10 Ru1 C3 C4 -30.38(10) . .
Ru2 Ru1 C3 C4 139.91(6) 2_565 .
C12 Ru1 C3 Ru2 164.0(7) 2_565 2_565
C12 Ru1 C3 Ru2 -83.8(8) . 2_565
C13 Ru1 C3 Ru2 174.06(12) 2_565 2_565
C13 Ru1 C3 Ru2 -93.9(2) . 2_565
C11 Ru1 C3 Ru2 -80.1(3) 2_565 2_565
C11 Ru1 C3 Ru2 160.3(2) . 2_565
C14 Ru1 C3 Ru2 -149.60(11) 2_565 2_565
C14 Ru1 C3 Ru2 -130.21(12) . 2_565
C10 Ru1 C3 Ru2 -109.53(14) 2_565 2_565
C10 Ru1 C3 Ru2 -170.28(10) . 2_565
C12 Ru1 C3 Ru2 83.8(8) 2_565 .
C12 Ru1 C3 Ru2 -164.0(7) . .
C13 Ru1 C3 Ru2 93.87(19) 2_565 .
C13 Ru1 C3 Ru2 -174.06(14) . .
C11 Ru1 C3 Ru2 -160.3(2) 2_565 .
C11 Ru1 C3 Ru2 80.1(3) . .
C14 Ru1 C3 Ru2 130.21(11) 2_565 .
C14 Ru1 C3 Ru2 149.60(11) . .
C10 Ru1 C3 Ru2 170.28(10) 2_565 .
C10 Ru1 C3 Ru2 109.53(14) . .
Ru2 Ru1 C3 Ru2 -80.19(13) 2_565 .
C22 Ru2 C3 C2 116.1(2) . .
C23 Ru2 C3 C2 71.8(2) . .
C24 Ru2 C3 C2 29.0(3) . .
C20 Ru2 C3 C2 -17.7(8) . .
C21 Ru2 C3 C2 156.3(3) . .
Ru1 Ru2 C3 C2 -145.9(2) . .
Ru2 Ru2 C3 C2 -64.91(18) 2_565 .
C2 Ru2 C3 C4 -99.6(6) . .
C22 Ru2 C3 C4 16.5(6) . .
C23 Ru2 C3 C4 -27.8(6) . .
C24 Ru2 C3 C4 -70.6(6) . .
C20 Ru2 C3 C4 -117.3(7) . .
C21 Ru2 C3 C4 56.7(7) . .
Ru1 Ru2 C3 C4 114.5(5) . .
Ru2 Ru2 C3 C4 -164.5(6) 2_565 .
C2 Ru2 C3 Ru1 145.9(2) . .
C22 Ru2 C3 Ru1 -97.94(17) . .
C23 Ru2 C3 Ru1 -142.27(14) . .
C24 Ru2 C3 Ru1 174.97(18) . .
C20 Ru2 C3 Ru1 128.3(7) . .
C21 Ru2 C3 Ru1 -57.8(3) . .
Ru2 Ru2 C3 Ru1 81.02(11) 2_565 .
C2 Ru2 C3 Ru2 64.91(18) . 2_565
C22 Ru2 C3 Ru2 -178.96(14) . 2_565
C23 Ru2 C3 Ru2 136.71(15) . 2_565
C24 Ru2 C3 Ru2 93.9(2) . 2_565
C20 Ru2 C3 Ru2 47.2(8) . 2_565
C21 Ru2 C3 Ru2 -138.8(3) . 2_565
Ru1 Ru2 C3 Ru2 -81.02(11) . 2_565
C2 C3 C4 C5 87.6(4) . 2_565
Ru1 C3 C4 C5 -92.4(4) . 2_565
Ru2 C3 C4 C5 9.5(8) 2_565 2_565
Ru2 C3 C4 C5 165.7(4) . 2_565
C2 C3 C4 C5 -87.6(4) . .
Ru1 C3 C4 C5 92.4(4) . .
Ru2 C3 C4 C5 -165.7(4) 2_565 .
Ru2 C3 C4 C5 -9.5(8) . .
C5 C4 C5 C6 0.3(8) 2_565 .
C3 C4 C5 C6 175.6(4) . .
C4 C5 C6 C7 -0.4(7) . .
C5 C6 C7 C6 0.6(9) . 2_565
C3 Ru1 C10 C13 -141.9(4) . 2_565
C12 Ru1 C10 C13 32.1(3) 2_565 2_565
C12 Ru1 C10 C13 50.5(4) . 2_565
C13 Ru1 C10 C13 93.4(4) . 2_565
C11 Ru1 C10 C13 72.9(4) 2_565 2_565
C11 Ru1 C10 C13 12.9(4) . 2_565
C14 Ru1 C10 C13 145.1(6) 2_565 2_565
C14 Ru1 C10 C13 130.8(4) . 2_565
C10 Ru1 C10 C13 113.2(4) 2_565 2_565
Ru2 Ru1 C10 C13 -176.3(3) 2_565 2_565
C3 Ru1 C10 C14 73.0(3) . 2_565
C12 Ru1 C10 C14 -112.9(3) 2_565 2_565
C12 Ru1 C10 C14 -94.6(2) . 2_565
C13 Ru1 C10 C14 -145.1(6) 2_565 2_565
C13 Ru1 C10 C14 -51.7(2) . 2_565
C11 Ru1 C10 C14 -72.2(3) 2_565 2_565
C11 Ru1 C10 C14 -132.2(2) . 2_565
C14 Ru1 C10 C14 -14.2(2) . 2_565
C10 Ru1 C10 C14 -31.8(2) 2_565 2_565
Ru2 Ru1 C10 C14 38.7(5) 2_565 2_565
C3 Ru1 C10 C11 -154.79(12) . .
C12 Ru1 C10 C11 19.26(18) 2_565 .
C12 Ru1 C10 C11 37.62(6) . .
C13 Ru1 C10 C11 -12.9(4) 2_565 .
C13 Ru1 C10 C11 80.50(9) . .
C11 Ru1 C10 C11 60.01(13) 2_565 .
C14 Ru1 C10 C11 132.2(2) 2_565 .
C14 Ru1 C10 C11 117.97(8) . .
C10 Ru1 C10 C11 100.39(12) 2_565 .
Ru2 Ru1 C10 C11 170.9(4) 2_565 .
C3 Ru1 C10 C14 87.24(13) . .
C12 Ru1 C10 C14 -98.71(18) 2_565 .
C12 Ru1 C10 C14 -80.35(9) . .
C13 Ru1 C10 C14 -130.8(4) 2_565 .
C13 Ru1 C10 C14 -37.47(6) . .
C11 Ru1 C10 C14 -57.96(12) 2_565 .
C11 Ru1 C10 C14 -117.97(8) . .
C14 Ru1 C10 C14 14.2(2) 2_565 .
C10 Ru1 C10 C14 -17.58(12) 2_565 .
Ru2 Ru1 C10 C14 52.9(4) 2_565 .
C3 Ru1 C10 C15 -33.87(13) . .
C12 Ru1 C10 C15 140.2(2) 2_565 .
C12 Ru1 C10 C15 158.5 . .
C13 Ru1 C10 C15 108.1(4) 2_565 .
C13 Ru1 C10 C15 -158.6 . .
C11 Ru1 C10 C15 -179.07(12) 2_565 .
C11 Ru1 C10 C15 120.92(8) . .
C14 Ru1 C10 C15 -106.9(2) 2_565 .
C14 Ru1 C10 C15 -121.11(8) . .
C10 Ru1 C10 C15 -138.69(10) 2_565 .
Ru2 Ru1 C10 C15 -68.2(4) 2_565 .
C3 Ru1 C10 C18 -97.29(16) . 2_565
C12 Ru1 C10 C18 76.75(17) 2_565 2_565
C12 Ru1 C10 C18 95.12(17) . 2_565
C13 Ru1 C10 C18 44.6(3) 2_565 2_565
C13 Ru1 C10 C18 137.99(14) . 2_565
C11 Ru1 C10 C18 117.50(19) 2_565 2_565
C11 Ru1 C10 C18 57.49(16) . 2_565
C14 Ru1 C10 C18 -170.3(3) 2_565 2_565
C14 Ru1 C10 C18 175.46(11) . 2_565
C10 Ru1 C10 C18 157.88(16) 2_565 2_565
Ru2 Ru1 C10 C18 -131.6(3) 2_565 2_565
C3 Ru1 C10 C19 30.2(3) . 2_565
C12 Ru1 C10 C19 -155.8(3) 2_565 2_565
C12 Ru1 C10 C19 -137.4(3) . 2_565
C13 Ru1 C10 C19 172.1(6) 2_565 2_565
C13 Ru1 C10 C19 -94.5(3) . 2_565
C11 Ru1 C10 C19 -115.0(3) 2_565 2_565
C11 Ru1 C10 C19 -175.0(3) . 2_565
C14 Ru1 C10 C19 -42.83(13) 2_565 2_565
C14 Ru1 C10 C19 -57.1(3) . 2_565
C10 Ru1 C10 C19 -74.6(2) 2_565 2_565
Ru2 Ru1 C10 C19 -4.2(6) 2_565 2_565
C3 Ru1 C10 C12 -174.04(14) . 2_565
C12 Ru1 C10 C12 18.4(2) . 2_565
C13 Ru1 C10 C12 -32.1(3) 2_565 2_565
C13 Ru1 C10 C12 61.24(19) . 2_565
C11 Ru1 C10 C12 40.75(13) 2_565 2_565
C11 Ru1 C10 C12 -19.26(18) . 2_565
C14 Ru1 C10 C12 112.9(3) 2_565 2_565
C14 Ru1 C10 C12 98.71(18) . 2_565
C10 Ru1 C10 C12 81.13(14) 2_565 2_565
Ru2 Ru1 C10 C12 151.6(3) 2_565 2_565
C3 Ru1 C10 C10 104.82(10) . 2_565
C12 Ru1 C10 C10 -81.13(14) 2_565 2_565
C12 Ru1 C10 C10 -62.76(10) . 2_565
C13 Ru1 C10 C10 -113.2(4) 2_565 2_565
C13 Ru1 C10 C10 -19.89(10) . 2_565
C11 Ru1 C10 C10 -40.38(12) 2_565 2_565
C11 Ru1 C10 C10 -100.39(12) . 2_565
C14 Ru1 C10 C10 31.8(2) 2_565 2_565
C14 Ru1 C10 C10 17.58(12) . 2_565
Ru2 Ru1 C10 C10 70.5(3) 2_565 2_565
C14 C10 C11 C13 179(100) 2_565 2_565
C14 C10 C11 C13 179(100) . 2_565
C15 C10 C11 C13 -0.5 . 2_565
C18 C10 C11 C13 -0.4 2_565 2_565
C19 C10 C11 C13 179(100) 2_565 2_565
C12 C10 C11 C13 179(100) 2_565 2_565
C10 C10 C11 C13 180(100) 2_565 2_565
Ru1 C10 C11 C13 118.14(14) . 2_565
C13 C10 C11 C12 -179(100) 2_565 2_565
C14 C10 C11 C12 0.0 2_565 2_565
C14 C10 C11 C12 0.0 . 2_565
C15 C10 C11 C12 -180.0 . 2_565
C18 C10 C11 C12 -179.8 2_565 2_565
C19 C10 C11 C12 -0.3 2_565 2_565
C10 C10 C11 C12 0.08(15) 2_565 2_565
Ru1 C10 C11 C12 -61.29(15) . 2_565
C13 C10 C11 C12 -179(100) 2_565 .
C14 C10 C11 C12 0.0 2_565 .
C14 C10 C11 C12 0.0 . .
C15 C10 C11 C12 180.0 . .
C18 C10 C11 C12 -179.9 2_565 .
C19 C10 C11 C12 -0.3 2_565 .
C12 C10 C11 C12 0.0 2_565 .
C10 C10 C11 C12 0.04(15) 2_565 .
Ru1 C10 C11 C12 -61.34(15) . .
C13 C10 C11 C16 0.5 2_565 .
C14 C10 C11 C16 180.0 2_565 .
C14 C10 C11 C16 180.0 . .
C15 C10 C11 C16 0.0 . .
C18 C10 C11 C16 0.1 2_565 .
C19 C10 C11 C16 180(100) 2_565 .
C12 C10 C11 C16 180.0 2_565 .
C10 C10 C11 C16 -179.96(15) 2_565 .
Ru1 C10 C11 C16 118.66(15) . .
C13 C10 C11 C18 0.4 2_565 2_565
C14 C10 C11 C18 179.8 2_565 2_565
C14 C10 C11 C18 179.9 . 2_565
C15 C10 C11 C18 -0.1 . 2_565
C19 C10 C11 C18 180(100) 2_565 2_565
C12 C10 C11 C18 179.8 2_565 2_565
C10 C10 C11 C18 179.91(15) 2_565 2_565
Ru1 C10 C11 C18 118.54(15) . 2_565
C13 C10 C11 C17 -179(100) 2_565 2_565
C14 C10 C11 C17 0.3 2_565 2_565
C14 C10 C11 C17 0.4 . 2_565
C15 C10 C11 C17 -180(100) . 2_565
C18 C10 C11 C17 -180(100) 2_565 2_565
C19 C10 C11 C17 0.0 2_565 2_565
C12 C10 C11 C17 0.3 2_565 2_565
C10 C10 C11 C17 0.39(15) 2_565 2_565
Ru1 C10 C11 C17 -60.99(14) . 2_565
C13 C10 C11 C14 -179(100) 2_565 2_565
C14 C10 C11 C14 0.0 . 2_565
C15 C10 C11 C14 -180.0 . 2_565
C18 C10 C11 C14 -179.8 2_565 2_565
C19 C10 C11 C14 -0.3 2_565 2_565
C12 C10 C11 C14 0.0 2_565 2_565
C10 C10 C11 C14 0.08(15) 2_565 2_565
Ru1 C10 C11 C14 -61.30(14) . 2_565
C13 C10 C11 C11 -180(100) 2_565 2_565
C14 C10 C11 C11 -0.1 2_565 2_565
C14 C10 C11 C11 0.0 . 2_565
C15 C10 C11 C11 180.0 . 2_565
C18 C10 C11 C11 -179.9 2_565 2_565
C19 C10 C11 C11 -0.4 2_565 2_565
C12 C10 C11 C11 -0.1 2_565 2_565
C10 C10 C11 C11 0.00(15) 2_565 2_565
Ru1 C10 C11 C11 -61.38(15) . 2_565
C13 C10 C11 Ru1 -118.14(14) 2_565 .
C14 C10 C11 Ru1 61.30(15) 2_565 .
C14 C10 C11 Ru1 61.34(15) . .
C15 C10 C11 Ru1 -118.66(15) . .
C18 C10 C11 Ru1 -118.54(14) 2_565 .
C19 C10 C11 Ru1 61.00(14) 2_565 .
C12 C10 C11 Ru1 61.29(15) 2_565 .
C10 C10 C11 Ru1 61.38(9) 2_565 .
C3 Ru1 C11 C13 33.2(6) . 2_565
C12 Ru1 C11 C13 -144.8(6) 2_565 2_565
C12 Ru1 C11 C13 -130.5(4) . 2_565
C13 Ru1 C11 C13 -92.6(4) . 2_565
C11 Ru1 C11 C13 -112.4(4) 2_565 2_565
C14 Ru1 C11 C13 -31.8(3) 2_565 2_565
C14 Ru1 C11 C13 -50.0(4) . 2_565
C10 Ru1 C11 C13 -71.9(4) 2_565 2_565
C10 Ru1 C11 C13 -12.9(4) . 2_565
Ru2 Ru1 C11 C13 172.3(3) 2_565 2_565
C3 Ru1 C11 C12 178.0(3) . 2_565
C12 Ru1 C11 C12 14.3(2) . 2_565
C13 Ru1 C11 C12 144.8(6) 2_565 2_565
C13 Ru1 C11 C12 52.2(2) . 2_565
C11 Ru1 C11 C12 32.4(2) 2_565 2_565
C14 Ru1 C11 C12 113.0(3) 2_565 2_565
C14 Ru1 C11 C12 94.7(2) . 2_565
C10 Ru1 C11 C12 72.9(3) 2_565 2_565
C10 Ru1 C11 C12 131.9(2) . 2_565
Ru2 Ru1 C11 C12 -42.9(4) 2_565 2_565
C3 Ru1 C11 C10 46.1(3) . .
C12 Ru1 C11 C10 -131.9(2) 2_565 .
C12 Ru1 C11 C10 -117.55(8) . .
C13 Ru1 C11 C10 12.9(4) 2_565 .
C13 Ru1 C11 C10 -79.65(9) . .
C11 Ru1 C11 C10 -99.50(9) 2_565 .
C14 Ru1 C11 C10 -18.84(18) 2_565 .
C14 Ru1 C11 C10 -37.11(6) . .
C10 Ru1 C11 C10 -58.99(15) 2_565 .
Ru2 Ru1 C11 C10 -174.7(2) 2_565 .
C3 Ru1 C11 C12 163.7(3) . .
C12 Ru1 C11 C12 -14.3(2) 2_565 .
C13 Ru1 C11 C12 130.5(4) 2_565 .
C13 Ru1 C11 C12 37.89(6) . .
C11 Ru1 C11 C12 18.0 2_565 .
C14 Ru1 C11 C12 98.71(17) 2_565 .
C14 Ru1 C11 C12 80.44(9) . .
C10 Ru1 C11 C12 58.55(14) 2_565 .
C10 Ru1 C11 C12 117.55(8) . .
Ru2 Ru1 C11 C12 -57.2(2) 2_565 .
C3 Ru1 C11 C16 -75.6(3) . .
C12 Ru1 C11 C16 106.4(2) 2_565 .
C12 Ru1 C11 C16 120.75(8) . .
C13 Ru1 C11 C16 -108.8(4) 2_565 .
C13 Ru1 C11 C16 158.6 . .
C11 Ru1 C11 C16 138.79(6) 2_565 .
C14 Ru1 C11 C16 -140.54(19) 2_565 .
C14 Ru1 C11 C16 -158.8 . .
C10 Ru1 C11 C16 179.30(14) 2_565 .
C10 Ru1 C11 C16 -121.70(8) . .
Ru2 Ru1 C11 C16 63.6(2) 2_565 .
C3 Ru1 C11 C18 -12.2(3) . 2_565
C12 Ru1 C11 C18 169.8(3) 2_565 2_565
C12 Ru1 C11 C18 -175.86(11) . 2_565
C13 Ru1 C11 C18 -45.4(3) 2_565 2_565
C13 Ru1 C11 C18 -137.97(14) . 2_565
C11 Ru1 C11 C18 -157.82(12) 2_565 2_565
C14 Ru1 C11 C18 -77.15(17) 2_565 2_565
C14 Ru1 C11 C18 -95.42(17) . 2_565
C10 Ru1 C11 C18 -117.30(17) 2_565 2_565
C10 Ru1 C11 C18 -58.31(16) . 2_565
Ru2 Ru1 C11 C18 126.96(16) 2_565 2_565
C3 Ru1 C11 C17 -139.3(3) . 2_565
C12 Ru1 C11 C17 42.77(12) 2_565 2_565
C12 Ru1 C11 C17 57.1(3) . 2_565
C13 Ru1 C11 C17 -172.4(6) 2_565 2_565
C13 Ru1 C11 C17 95.0(3) . 2_565
C11 Ru1 C11 C17 75.1(3) 2_565 2_565
C14 Ru1 C11 C17 155.8(3) 2_565 2_565
C14 Ru1 C11 C17 137.5(3) . 2_565
C10 Ru1 C11 C17 115.6(3) 2_565 2_565
C10 Ru1 C11 C17 174.6(3) . 2_565
Ru2 Ru1 C11 C17 -0.1(4) 2_565 2_565
C3 Ru1 C11 C14 65.0(3) . 2_565
C12 Ru1 C11 C14 -113.0(3) 2_565 2_565
C12 Ru1 C11 C14 -98.71(17) . 2_565
C13 Ru1 C11 C14 31.8(3) 2_565 2_565
C13 Ru1 C11 C14 -60.82(19) . 2_565
C11 Ru1 C11 C14 -80.67(18) 2_565 2_565
C14 Ru1 C11 C14 -18.27(19) . 2_565
C10 Ru1 C11 C14 -40.15(9) 2_565 2_565
C10 Ru1 C11 C14 18.84(18) . 2_565
Ru2 Ru1 C11 C14 -155.89(15) 2_565 2_565
C3 Ru1 C11 C11 145.6(3) . 2_565
C12 Ru1 C11 C11 -32.4(2) 2_565 2_565
C12 Ru1 C11 C11 -18.0 . 2_565
C13 Ru1 C11 C11 112.4(4) 2_565 2_565
C13 Ru1 C11 C11 19.8 . 2_565
C14 Ru1 C11 C11 80.67(18) 2_565 2_565
C14 Ru1 C11 C11 62.40(8) . 2_565
C10 Ru1 C11 C11 40.51(13) 2_565 2_565
C10 Ru1 C11 C11 99.50(9) . 2_565
Ru2 Ru1 C11 C11 -75.2(2) 2_565 2_565
C13 C11 C12 C12 180(100) 2_565 2_565
C10 C11 C12 C12 180(100) . 2_565
C16 C11 C12 C12 -0.1 . 2_565
C18 C11 C12 C12 178(100) 2_565 2_565
C17 C11 C12 C12 -0.1 2_565 2_565
C14 C11 C12 C12 180(100) 2_565 2_565
C11 C11 C12 C12 180(100) 2_565 2_565
Ru1 C11 C12 C12 117.45(15) . 2_565
C13 C11 C12 C11 -0.3 2_565 2_565
C12 C11 C12 C11 180(100) 2_565 2_565
C10 C11 C12 C11 -0.1 . 2_565
C16 C11 C12 C11 179.9 . 2_565
C18 C11 C12 C11 -1.62(6) 2_565 2_565
C17 C11 C12 C11 179.9 2_565 2_565
C14 C11 C12 C11 -0.1 2_565 2_565
Ru1 C11 C12 C11 -62.55(15) . 2_565
C13 C11 C12 C13 -0.2 2_565 .
C12 C11 C12 C13 -180(100) 2_565 .
C10 C11 C12 C13 0.0 . .
C16 C11 C12 C13 180.0 . .
C18 C11 C12 C13 -1.49(6) 2_565 .
C17 C11 C12 C13 -180.0 2_565 .
C14 C11 C12 C13 0.0 2_565 .
C11 C11 C12 C13 0.1 2_565 .
Ru1 C11 C12 C13 -62.42(15) . .
C13 C11 C12 C17 179.8 2_565 .
C12 C11 C12 C17 0.1 2_565 .
C10 C11 C12 C17 180.0 . .
C16 C11 C12 C17 0.0 . .
C18 C11 C12 C17 179(100) 2_565 .
C17 C11 C12 C17 0.0 2_565 .
C14 C11 C12 C17 180.0 2_565 .
C11 C11 C12 C17 -179.9 2_565 .
Ru1 C11 C12 C17 117.58(15) . .
C13 C11 C12 C17 179.8 2_565 2_565
C12 C11 C12 C17 0.1 2_565 2_565
C10 C11 C12 C17 180.0 . 2_565
C16 C11 C12 C17 0.0 . 2_565
C18 C11 C12 C17 178(100) 2_565 2_565
C14 C11 C12 C17 179.9 2_565 2_565
C11 C11 C12 C17 -179.9 2_565 2_565
Ru1 C11 C12 C17 117.55(15) . 2_565
C12 C11 C12 C13 -180(100) 2_565 2_565
C10 C11 C12 C13 0.2 . 2_565
C16 C11 C12 C13 -179.8 . 2_565
C18 C11 C12 C13 -1.33(6) 2_565 2_565
C17 C11 C12 C13 -179.8 2_565 2_565
C14 C11 C12 C13 0.1 2_565 2_565
C11 C11 C12 C13 0.3 2_565 2_565
Ru1 C11 C12 C13 -62.26(15) . 2_565
C13 C11 C12 C16 -1.24(6) 2_565 2_565
C12 C11 C12 C16 179(100) 2_565 2_565
C10 C11 C12 C16 -1.09(6) . 2_565
C16 C11 C12 C16 179(100) . 2_565
C18 C11 C12 C16 -2.58(6) 2_565 2_565
C17 C11 C12 C16 179(100) 2_565 2_565
C14 C11 C12 C16 -1.10(6) 2_565 2_565
C11 C11 C12 C16 -0.96(6) 2_565 2_565
Ru1 C11 C12 C16 -63.51(17) . 2_565
C13 C11 C12 C10 -0.19(15) 2_565 2_565
C12 C11 C12 C10 -180(100) 2_565 2_565
C10 C11 C12 C10 -0.04(15) . 2_565
C16 C11 C12 C10 179.96(15) . 2_565
C18 C11 C12 C10 -1.53(18) 2_565 2_565
C17 C11 C12 C10 180.00(15) 2_565 2_565
C14 C11 C12 C10 -0.05(15) 2_565 2_565
C11 C11 C12 C10 0.09(15) 2_565 2_565
Ru1 C11 C12 C10 -62.46(18) . 2_565
C13 C11 C12 Ru1 62.26(15) 2_565 .
C12 C11 C12 Ru1 -117.45(15) 2_565 .
C10 C11 C12 Ru1 62.41(15) . .
C16 C11 C12 Ru1 -117.58(15) . .
C18 C11 C12 Ru1 60.93(17) 2_565 .
C17 C11 C12 Ru1 -117.55(15) 2_565 .
C14 C11 C12 Ru1 62.40(15) 2_565 .
C11 C11 C12 Ru1 62.55(15) 2_565 .
C3 Ru1 C12 C12 -145.6(8) . 2_565
C13 Ru1 C12 C12 -34.67(11) 2_565 2_565
C13 Ru1 C12 C12 -133.27(6) . 2_565
C11 Ru1 C12 C12 -151.2(2) 2_565 2_565
C11 Ru1 C12 C12 -16.2 . 2_565
C14 Ru1 C12 C12 -75.75(16) 2_565 2_565
C14 Ru1 C12 C12 -95.67(9) . 2_565
C10 Ru1 C12 C12 -116.73(19) 2_565 2_565
C10 Ru1 C12 C12 -53.49(7) . 2_565
Ru2 Ru1 C12 C12 138.77(11) 2_565 2_565
C3 Ru1 C12 C11 5.6(9) . 2_565
C12 Ru1 C12 C11 151.2(2) 2_565 2_565
C13 Ru1 C12 C11 116.5(2) 2_565 2_565
C13 Ru1 C12 C11 17.9(3) . 2_565
C11 Ru1 C12 C11 134.9(2) . 2_565
C14 Ru1 C12 C11 75.4(3) 2_565 2_565
C14 Ru1 C12 C11 55.5(3) . 2_565
C10 Ru1 C12 C11 34.4(2) 2_565 2_565
C10 Ru1 C12 C11 97.7(3) . 2_565
Ru2 Ru1 C12 C11 -70.1(3) 2_565 2_565
C3 Ru1 C12 C11 -129.4(8) . .
C12 Ru1 C12 C11 16.2 2_565 .
C13 Ru1 C12 C11 -18.45(11) 2_565 .
C13 Ru1 C12 C11 -117.05(8) . .
C11 Ru1 C12 C11 -134.9(3) 2_565 .
C14 Ru1 C12 C11 -59.54(16) 2_565 .
C14 Ru1 C12 C11 -79.46(9) . .
C10 Ru1 C12 C11 -100.52(19) 2_565 .
C10 Ru1 C12 C11 -37.28(6) . .
Ru2 Ru1 C12 C11 154.98(11) 2_565 .
C3 Ru1 C12 C13 -12.3(8) . .
C12 Ru1 C12 C13 133.27(6) 2_565 .
C13 Ru1 C12 C13 98.60(13) 2_565 .
C11 Ru1 C12 C13 -17.9(3) 2_565 .
C11 Ru1 C12 C13 117.05(8) . .
C14 Ru1 C12 C13 57.51(17) 2_565 .
C14 Ru1 C12 C13 37.60(6) . .
C10 Ru1 C12 C13 16.54(19) 2_565 .
C10 Ru1 C12 C13 79.78(9) . .
Ru2 Ru1 C12 C13 -87.96(10) 2_565 .
C3 Ru1 C12 C17 109.0(8) . .
C12 Ru1 C12 C17 -105.46(9) 2_565 .
C13 Ru1 C12 C17 -140.12(14) 2_565 .
C13 Ru1 C12 C17 121.27(8) . .
C11 Ru1 C12 C17 103.4(3) 2_565 .
C11 Ru1 C12 C17 -121.67(8) . .
C14 Ru1 C12 C17 178.79(17) 2_565 .
C14 Ru1 C12 C17 158.9 . .
C10 Ru1 C12 C17 137.8(2) 2_565 .
C10 Ru1 C12 C17 -158.9 . .
Ru2 Ru1 C12 C17 33.31(11) 2_565 .
C3 Ru1 C12 C17 170.3(7) . 2_565
C12 Ru1 C12 C17 -44.2(2) 2_565 2_565
C13 Ru1 C12 C17 -78.8(3) 2_565 2_565
C13 Ru1 C12 C17 -177.4(2) . 2_565
C11 Ru1 C12 C17 164.7(4) 2_565 2_565
C11 Ru1 C12 C17 -60.4(2) . 2_565
C14 Ru1 C12 C17 -119.9(3) 2_565 2_565
C14 Ru1 C12 C17 -139.8(2) . 2_565
C10 Ru1 C12 C17 -160.9(3) 2_565 2_565
C10 Ru1 C12 C17 -97.6(2) . 2_565
Ru2 Ru1 C12 C17 94.6(2) 2_565 2_565
C3 Ru1 C12 C13 -110.9(8) . 2_565
C12 Ru1 C12 C13 34.67(11) 2_565 2_565
C13 Ru1 C12 C13 -98.60(13) . 2_565
C11 Ru1 C12 C13 -116.5(2) 2_565 2_565
C11 Ru1 C12 C13 18.45(11) . 2_565
C14 Ru1 C12 C13 -41.09(11) 2_565 2_565
C14 Ru1 C12 C13 -61.00(15) . 2_565
C10 Ru1 C12 C13 -82.06(15) 2_565 2_565
C10 Ru1 C12 C13 -18.82(13) . 2_565
Ru2 Ru1 C12 C13 173.44(11) 2_565 2_565
C3 Ru1 C12 C16 46.2(7) . 2_565
C12 Ru1 C12 C16 -168.25(7) 2_565 2_565
C13 Ru1 C12 C16 157.09(13) 2_565 2_565
C13 Ru1 C12 C16 58.48(8) . 2_565
C11 Ru1 C12 C16 40.6(3) 2_565 2_565
C11 Ru1 C12 C16 175.54(7) . 2_565
C14 Ru1 C12 C16 116.00(17) 2_565 2_565
C14 Ru1 C12 C16 96.08(9) . 2_565
C10 Ru1 C12 C16 75.0(2) 2_565 2_565
C10 Ru1 C12 C16 138.26(8) . 2_565
Ru2 Ru1 C12 C16 -29.48(12) 2_565 2_565
C3 Ru1 C12 C10 -28.9(8) . 2_565
C12 Ru1 C12 C10 116.73(19) 2_565 2_565
C13 Ru1 C12 C10 82.06(15) 2_565 2_565
C13 Ru1 C12 C10 -16.54(19) . 2_565
C11 Ru1 C12 C10 -34.4(2) 2_565 2_565
C11 Ru1 C12 C10 100.52(19) . 2_565
C14 Ru1 C12 C10 40.97(7) 2_565 2_565
C14 Ru1 C12 C10 21.06(19) . 2_565
C10 Ru1 C12 C10 63.2(2) . 2_565
Ru2 Ru1 C12 C10 -104.50(13) 2_565 2_565
C12 C12 C13 C11 -179.8 2_565 2_565
C11 C12 C13 C11 -179.7 . 2_565
C17 C12 C13 C11 0.3 . 2_565
C17 C12 C13 C11 180(100) 2_565 2_565
C13 C12 C13 C11 -179.8 2_565 2_565
C16 C12 C13 C11 0.2 2_565 2_565
C10 C12 C13 C11 -179.6(5) 2_565 2_565
Ru1 C12 C13 C11 117.42(15) . 2_565
C12 C12 C13 C10 -0.2(5) 2_565 2_565
C11 C12 C13 C10 179.6(5) 2_565 2_565
C11 C12 C13 C10 -0.1(5) . 2_565
C17 C12 C13 C10 179.9(5) . 2_565
C17 C12 C13 C10 -0.9(5) 2_565 2_565
C13 C12 C13 C10 -0.2(5) 2_565 2_565
C16 C12 C13 C10 179.8(5) 2_565 2_565
Ru1 C12 C13 C10 -63.0(6) . 2_565
C12 C12 C13 C14 -0.1 2_565 .
C11 C12 C13 C14 179.7 2_565 .
C11 C12 C13 C14 0.0 . .
C17 C12 C13 C14 180.0 . .
C17 C12 C13 C14 -0.72(11) 2_565 .
C13 C12 C13 C14 -0.1 2_565 .
C16 C12 C13 C14 179.9 2_565 .
C10 C12 C13 C14 0.1(5) 2_565 .
Ru1 C12 C13 C14 -62.88(14) . .
C12 C12 C13 C18 180.0 2_565 .
C11 C12 C13 C18 -0.3 2_565 .
C11 C12 C13 C18 180.0 . .
C17 C12 C13 C18 0.0 . .
C17 C12 C13 C18 179(100) 2_565 .
C13 C12 C13 C18 180.0 2_565 .
C16 C12 C13 C18 -0.1 2_565 .
C10 C12 C13 C18 -179.9(5) 2_565 .
Ru1 C12 C13 C18 117.12(15) . .
C12 C12 C13 C16 -180.0 2_565 2_565
C11 C12 C13 C16 -0.2 2_565 2_565
C11 C12 C13 C16 -179.9 . 2_565
C17 C12 C13 C16 0.1 . 2_565
C17 C12 C13 C16 179(100) 2_565 2_565
C13 C12 C13 C16 -180.0 2_565 2_565
C10 C12 C13 C16 -179.8(5) 2_565 2_565
Ru1 C12 C13 C16 117.22(14) . 2_565
C12 C12 C13 C15 -1.68(17) 2_565 2_565
C11 C12 C13 C15 178(100) 2_565 2_565
C11 C12 C13 C15 -1.63(17) . 2_565
C17 C12 C13 C15 178(100) . 2_565
C17 C12 C13 C15 -2.4(2) 2_565 2_565
C13 C12 C13 C15 -1.68(17) 2_565 2_565
C16 C12 C13 C15 178(100) 2_565 2_565
C10 C12 C13 C15 -1.5(5) 2_565 2_565
Ru1 C12 C13 C15 -64.5(3) . 2_565
C11 C12 C13 C12 179.8 2_565 2_565
C11 C12 C13 C12 0.1 . 2_565
C17 C12 C13 C12 -180.0 . 2_565
C17 C12 C13 C12 -0.67(10) 2_565 2_565
C13 C12 C13 C12 0.0 2_565 2_565
C16 C12 C13 C12 180.0 2_565 2_565
C10 C12 C13 C12 0.2(5) 2_565 2_565
Ru1 C12 C13 C12 -62.83(14) . 2_565
C12 C12 C13 C14 0.0 2_565 2_565
C11 C12 C13 C14 179.7 2_565 2_565
C11 C12 C13 C14 0.0 . 2_565
C17 C12 C13 C14 -180.0 . 2_565
C17 C12 C13 C14 -0.71(11) 2_565 2_565
C13 C12 C13 C14 0.0 2_565 2_565
C16 C12 C13 C14 179.9 2_565 2_565
C10 C12 C13 C14 0.2(5) 2_565 2_565
Ru1 C12 C13 C14 -62.87(14) . 2_565
C12 C12 C13 Ru1 62.83(15) 2_565 .
C11 C12 C13 Ru1 -117.42(15) 2_565 .
C11 C12 C13 Ru1 62.88(14) . .
C17 C12 C13 Ru1 -117.12(14) . .
C17 C12 C13 Ru1 62.2(2) 2_565 .
C13 C12 C13 Ru1 62.83(14) 2_565 .
C16 C12 C13 Ru1 -117.22(14) 2_565 .
C10 C12 C13 Ru1 63.0(6) 2_565 .
C3 Ru1 C13 C11 157.5(4) . 2_565
C12 Ru1 C13 C11 -36.3(4) 2_565 2_565
C12 Ru1 C13 C11 -19.4(5) . 2_565
C13 Ru1 C13 C11 -78.2(5) 2_565 2_565
C11 Ru1 C13 C11 -57.2(5) . 2_565
C14 Ru1 C13 C11 -119.8(5) 2_565 2_565
C14 Ru1 C13 C11 -136.6(4) . 2_565
C10 Ru1 C13 C11 -155.6(8) 2_565 2_565
C10 Ru1 C13 C11 -99.4(5) . 2_565
Ru2 Ru1 C13 C11 95.9(5) 2_565 2_565
C3 Ru1 C13 C10 -46.9(5) . 2_565
C12 Ru1 C13 C10 119.3(5) 2_565 2_565
C12 Ru1 C13 C10 136.2(4) . 2_565
C13 Ru1 C13 C10 77.4(4) 2_565 2_565
C11 Ru1 C13 C10 155.6(8) 2_565 2_565
C11 Ru1 C13 C10 98.4(4) . 2_565
C14 Ru1 C13 C10 35.8(3) 2_565 2_565
C14 Ru1 C13 C10 19.0(4) . 2_565
C10 Ru1 C13 C10 56.2(4) . 2_565
Ru2 Ru1 C13 C10 -108.5(4) 2_565 2_565
C3 Ru1 C13 C14 -65.95(17) . .
C12 Ru1 C13 C14 100.28(13) 2_565 .
C12 Ru1 C13 C14 117.16(8) . .
C13 Ru1 C13 C14 58.35(8) 2_565 .
C11 Ru1 C13 C14 136.6(4) 2_565 .
C11 Ru1 C13 C14 79.43(9) . .
C14 Ru1 C13 C14 16.81(12) 2_565 .
C10 Ru1 C13 C14 -19.0(4) 2_565 .
C10 Ru1 C13 C14 37.17(6) . .
Ru2 Ru1 C13 C14 -127.53(10) 2_565 .
C3 Ru1 C13 C12 176.89(18) . .
C12 Ru1 C13 C12 -16.88(13) 2_565 .
C13 Ru1 C13 C12 -58.81(8) 2_565 .
C11 Ru1 C13 C12 19.4(5) 2_565 .
C11 Ru1 C13 C12 -37.74(6) . .
C14 Ru1 C13 C12 -100.35(12) 2_565 .
C14 Ru1 C13 C12 -117.16(8) . .
C10 Ru1 C13 C12 -136.2(4) 2_565 .
C10 Ru1 C13 C12 -79.99(9) . .
Ru2 Ru1 C13 C12 115.30(10) 2_565 .
C3 Ru1 C13 C18 55.81(18) . .
C12 Ru1 C13 C18 -137.96(12) 2_565 .
C12 Ru1 C13 C18 -121.07(8) . .
C13 Ru1 C13 C18 -179.9 2_565 .
C11 Ru1 C13 C18 -101.6(5) 2_565 .
C11 Ru1 C13 C18 -158.8 . .
C14 Ru1 C13 C18 138.57(12) 2_565 .
C14 Ru1 C13 C18 121.76(8) . .
C10 Ru1 C13 C18 102.7(4) 2_565 .
C10 Ru1 C13 C18 158.9 . .
Ru2 Ru1 C13 C18 -5.77(11) 2_565 .
C3 Ru1 C13 C16 116.6(3) . 2_565
C12 Ru1 C13 C16 -77.2(3) 2_565 2_565
C12 Ru1 C13 C16 -60.3(3) . 2_565
C13 Ru1 C13 C16 -119.1(3) 2_565 2_565
C11 Ru1 C13 C16 -40.9(2) 2_565 2_565
C11 Ru1 C13 C16 -98.0(3) . 2_565
C14 Ru1 C13 C16 -160.7(3) 2_565 2_565
C14 Ru1 C13 C16 -177.5(3) . 2_565
C10 Ru1 C13 C16 163.5(6) 2_565 2_565
C10 Ru1 C13 C16 -140.3(3) . 2_565
Ru2 Ru1 C13 C16 55.0(3) 2_565 2_565
C3 Ru1 C13 C15 -6.1(3) . 2_565
C12 Ru1 C13 C15 160.1(3) 2_565 2_565
C12 Ru1 C13 C15 177.0(3) . 2_565
C13 Ru1 C13 C15 118.2(3) 2_565 2_565
C11 Ru1 C13 C15 -163.6(7) 2_565 2_565
C11 Ru1 C13 C15 139.2(3) . 2_565
C14 Ru1 C13 C15 76.6(3) 2_565 2_565
C14 Ru1 C13 C15 59.8(3) . 2_565
C10 Ru1 C13 C15 40.8(4) 2_565 2_565
C10 Ru1 C13 C15 97.0(3) . 2_565
Ru2 Ru1 C13 C15 -67.7(3) 2_565 2_565
C3 Ru1 C13 C12 -166.23(17) . 2_565
C12 Ru1 C13 C12 16.88(13) . 2_565
C13 Ru1 C13 C12 -41.93(12) 2_565 2_565
C11 Ru1 C13 C12 36.3(4) 2_565 2_565
C11 Ru1 C13 C12 -20.85(12) . 2_565
C14 Ru1 C13 C12 -83.47(19) 2_565 2_565
C14 Ru1 C13 C12 -100.28(13) . 2_565
C10 Ru1 C13 C12 -119.3(5) 2_565 2_565
C10 Ru1 C13 C12 -63.11(12) . 2_565
Ru2 Ru1 C13 C12 132.19(13) 2_565 2_565
C3 Ru1 C13 C14 -82.8(2) . 2_565
C12 Ru1 C13 C14 83.47(19) 2_565 2_565
C12 Ru1 C13 C14 100.35(12) . 2_565
C13 Ru1 C13 C14 41.54(12) 2_565 2_565
C11 Ru1 C13 C14 119.8(5) 2_565 2_565
C11 Ru1 C13 C14 62.62(12) . 2_565
C14 Ru1 C13 C14 -16.81(12) . 2_565
C10 Ru1 C13 C14 -35.8(3) 2_565 2_565
C10 Ru1 C13 C14 20.36(12) . 2_565
Ru2 Ru1 C13 C14 -144.35(13) 2_565 2_565
C13 C10 C14 C14 -180(100) 2_565 2_565
C11 C10 C14 C14 -180(100) . 2_565
C15 C10 C14 C14 0.1 . 2_565
C18 C10 C14 C14 -179(100) 2_565 2_565
C19 C10 C14 C14 0.1 2_565 2_565
C12 C10 C14 C14 -180(100) 2_565 2_565
C10 C10 C14 C14 180(100) 2_565 2_565
Ru1 C10 C14 C14 -118.75(15) . 2_565
C13 C10 C14 C10 0.3(5) 2_565 2_565
C14 C10 C14 C10 180(100) 2_565 2_565
C11 C10 C14 C10 0.1(5) . 2_565
C15 C10 C14 C10 -179.9(5) . 2_565
C18 C10 C14 C10 1.4(5) 2_565 2_565
C19 C10 C14 C10 -179.9(5) 2_565 2_565
C12 C10 C14 C10 0.1(5) 2_565 2_565
Ru1 C10 C14 C10 61.3(5) . 2_565
C13 C10 C14 C13 0.1 2_565 .
C14 C10 C14 C13 180(100) 2_565 .
C11 C10 C14 C13 0.0 . .
C15 C10 C14 C13 180.0 . .
C18 C10 C14 C13 1.3 2_565 .
C19 C10 C14 C13 180.0 2_565 .
C12 C10 C14 C13 0.0 2_565 .
C10 C10 C14 C13 -0.1(5) 2_565 .
Ru1 C10 C14 C13 61.13(15) . .
C13 C10 C14 C19 -179.9 2_565 .
C14 C10 C14 C19 -0.1 2_565 .
C11 C10 C14 C19 180.0 . .
C15 C10 C14 C19 0.0 . .
C18 C10 C14 C19 -179(100) 2_565 .
C19 C10 C14 C19 0.0 2_565 .
C12 C10 C14 C19 -180.0 2_565 .
C10 C10 C14 C19 179.9(5) 2_565 .
Ru1 C10 C14 C19 -118.87(15) . .
C13 C10 C14 C19 -179.8 2_565 2_565
C14 C10 C14 C19 -0.1 2_565 2_565
C11 C10 C14 C19 -180.0 . 2_565
C15 C10 C14 C19 0.0 . 2_565
C18 C10 C14 C19 -179(100) 2_565 2_565
C12 C10 C14 C19 -179.9 2_565 2_565
C10 C10 C14 C19 179.9(5) 2_565 2_565
Ru1 C10 C14 C19 -118.83(15) . 2_565
C14 C10 C14 C13 180(100) 2_565 2_565
C11 C10 C14 C13 -0.2 . 2_565
C15 C10 C14 C13 179.9 . 2_565
C18 C10 C14 C13 1.1 2_565 2_565
C19 C10 C14 C13 179.8 2_565 2_565
C12 C10 C14 C13 -0.1 2_565 2_565
C10 C10 C14 C13 -0.3(5) 2_565 2_565
Ru1 C10 C14 C13 60.98(15) . 2_565
C13 C10 C14 C15 1.32(8) 2_565 2_565
C14 C10 C14 C15 -179(100) 2_565 2_565
C11 C10 C14 C15 1.17(8) . 2_565
C15 C10 C14 C15 -179(100) . 2_565
C18 C10 C14 C15 2.46(8) 2_565 2_565
C19 C10 C14 C15 -179(100) 2_565 2_565
C12 C10 C14 C15 1.19(8) 2_565 2_565
C10 C10 C14 C15 1.0(5) 2_565 2_565
Ru1 C10 C14 C15 62.3(2) . 2_565
C13 C10 C14 C11 0.2 2_565 2_565
C14 C10 C14 C11 180(100) 2_565 2_565
C11 C10 C14 C11 0.0 . 2_565
C15 C10 C14 C11 -180.0 . 2_565
C18 C10 C14 C11 1.3 2_565 2_565
C19 C10 C14 C11 180.0 2_565 2_565
C12 C10 C14 C11 0.1 2_565 2_565
C10 C10 C14 C11 -0.1(5) 2_565 2_565
Ru1 C10 C14 C11 61.17(15) . 2_565
C13 C10 C14 Ru1 -60.98(15) 2_565 .
C14 C10 C14 Ru1 118.75(15) 2_565 .
C11 C10 C14 Ru1 -61.13(15) . .
C15 C10 C14 Ru1 118.87(15) . .
C18 C10 C14 Ru1 -59.84(17) 2_565 .
C19 C10 C14 Ru1 118.83(15) 2_565 .
C12 C10 C14 Ru1 -61.12(15) 2_565 .
C10 C10 C14 Ru1 -61.3(5) 2_565 .
C11 C13 C14 C14 0.2 2_565 2_565
C10 C13 C14 C14 179.8(11) 2_565 2_565
C12 C13 C14 C14 0.1 . 2_565
C18 C13 C14 C14 -180.0 . 2_565
C16 C13 C14 C14 2.0(3) 2_565 2_565
C15 C13 C14 C14 180.0 2_565 2_565
C12 C13 C14 C14 0.0 2_565 2_565
Ru1 C13 C14 C14 -62.02(14) . 2_565
C11 C13 C14 C10 -179.6(11) 2_565 2_565
C12 C13 C14 C10 -179.7(11) . 2_565
C18 C13 C14 C10 0.3(11) . 2_565
C16 C13 C14 C10 -178(100) 2_565 2_565
C15 C13 C14 C10 0.2(11) 2_565 2_565
C12 C13 C14 C10 -179.7(11) 2_565 2_565
C14 C13 C14 C10 -179.8(11) 2_565 2_565
Ru1 C13 C14 C10 118.2(10) . 2_565
C11 C13 C14 C10 0.1 2_565 .
C10 C13 C14 C10 179.7(11) 2_565 .
C12 C13 C14 C10 0.0 . .
C18 C13 C14 C10 180.0 . .
C16 C13 C14 C10 2.0(3) 2_565 .
C15 C13 C14 C10 179.9 2_565 .
C12 C13 C14 C10 0.0 2_565 .
C14 C13 C14 C10 0.0 2_565 .
Ru1 C13 C14 C10 -62.07(14) . .
C11 C13 C14 C19 -179.9 2_565 .
C10 C13 C14 C19 -0.3(11) 2_565 .
C12 C13 C14 C19 180.0 . .
C18 C13 C14 C19 0.0 . .
C16 C13 C14 C19 -178(100) 2_565 .
C15 C13 C14 C19 -0.1 2_565 .
C12 C13 C14 C19 180.0 2_565 .
C14 C13 C14 C19 179.9 2_565 .
Ru1 C13 C14 C19 117.93(14) . .
C11 C13 C14 C19 0.78(11) 2_565 2_565
C10 C13 C14 C19 -180(100) 2_565 2_565
C12 C13 C14 C19 0.64(11) . 2_565
C18 C13 C14 C19 -179(100) . 2_565
C16 C13 C14 C19 2.6(2) 2_565 2_565
C15 C13 C14 C19 -179(100) 2_565 2_565
C12 C13 C14 C19 0.62(11) 2_565 2_565
C14 C13 C14 C19 0.59(11) 2_565 2_565
Ru1 C13 C14 C19 -61.4(2) . 2_565
C11 C13 C14 C13 0.2 2_565 2_565
C10 C13 C14 C13 179.8(11) 2_565 2_565
C12 C13 C14 C13 0.1 . 2_565
C18 C13 C14 C13 -180.0 . 2_565
C16 C13 C14 C13 2.0(3) 2_565 2_565
C15 C13 C14 C13 180.0 2_565 2_565
C12 C13 C14 C13 0.0 2_565 2_565
C14 C13 C14 C13 0.0 2_565 2_565
Ru1 C13 C14 C13 -62.02(14) . 2_565
C11 C13 C14 C15 -179.8 2_565 2_565
C10 C13 C14 C15 -0.2(11) 2_565 2_565
C12 C13 C14 C15 -179.9 . 2_565
C18 C13 C14 C15 0.1 . 2_565
C16 C13 C14 C15 -178(100) 2_565 2_565
C12 C13 C14 C15 -179.9 2_565 2_565
C14 C13 C14 C15 -180.0 2_565 2_565
Ru1 C13 C14 C15 118.02(14) . 2_565
C10 C13 C14 C11 179.6(11) 2_565 2_565
C12 C13 C14 C11 -0.1 . 2_565
C18 C13 C14 C11 179.9 . 2_565
C16 C13 C14 C11 1.8(3) 2_565 2_565
C15 C13 C14 C11 179.8 2_565 2_565
C12 C13 C14 C11 -0.2 2_565 2_565
C14 C13 C14 C11 -0.2 2_565 2_565
Ru1 C13 C14 C11 -62.22(14) . 2_565
C11 C13 C14 Ru1 62.22(14) 2_565 .
C10 C13 C14 Ru1 -118.2(10) 2_565 .
C12 C13 C14 Ru1 62.07(14) . .
C18 C13 C14 Ru1 -117.93(14) . .
C16 C13 C14 Ru1 64.0(4) 2_565 .
C15 C13 C14 Ru1 -118.02(14) 2_565 .
C12 C13 C14 Ru1 62.06(14) 2_565 .
C14 C13 C14 Ru1 62.02(14) 2_565 .
C3 Ru1 C14 C14 -93.25(10) . 2_565
C12 Ru1 C14 C14 75.74(17) 2_565 2_565
C12 Ru1 C14 C14 95.70(9) . 2_565
C13 Ru1 C14 C14 34.36(11) 2_565 2_565
C13 Ru1 C14 C14 133.57(7) . 2_565
C11 Ru1 C14 C14 117.19(18) 2_565 2_565
C11 Ru1 C14 C14 53.02(8) . 2_565
C10 Ru1 C14 C14 151.5(3) 2_565 2_565
C10 Ru1 C14 C14 15.8 . 2_565
Ru2 Ru1 C14 C14 -149.15(13) 2_565 2_565
C3 Ru1 C14 C10 115.2(2) . 2_565
C12 Ru1 C14 C10 -75.80(17) 2_565 2_565
C12 Ru1 C14 C10 -55.8(3) . 2_565
C13 Ru1 C14 C10 -117.2(2) 2_565 2_565
C13 Ru1 C14 C10 -18.0(3) . 2_565
C11 Ru1 C14 C10 -34.36(19) 2_565 2_565
C11 Ru1 C14 C10 -98.5(3) . 2_565
C14 Ru1 C14 C10 -151.5(3) 2_565 2_565
C10 Ru1 C14 C10 -135.7(3) . 2_565
Ru2 Ru1 C14 C10 59.3(2) 2_565 2_565
C3 Ru1 C14 C10 -109.10(10) . .
C12 Ru1 C14 C10 59.89(17) 2_565 .
C12 Ru1 C14 C10 79.86(9) . .
C13 Ru1 C14 C10 18.51(11) 2_565 .
C13 Ru1 C14 C10 117.73(8) . .
C11 Ru1 C14 C10 101.34(19) 2_565 .
C11 Ru1 C14 C10 37.17(6) . .
C14 Ru1 C14 C10 -15.8 2_565 .
C10 Ru1 C14 C10 135.7(3) 2_565 .
Ru2 Ru1 C14 C10 -165.00(13) 2_565 .
C3 Ru1 C14 C13 133.18(11) . .
C12 Ru1 C14 C13 -57.83(18) 2_565 .
C12 Ru1 C14 C13 -37.87(6) . .
C13 Ru1 C14 C13 -99.21(14) 2_565 .
C11 Ru1 C14 C13 -16.4(2) 2_565 .
C11 Ru1 C14 C13 -80.55(9) . .
C14 Ru1 C14 C13 -133.57(6) 2_565 .
C10 Ru1 C14 C13 18.0(3) 2_565 .
C10 Ru1 C14 C13 -117.73(8) . .
Ru2 Ru1 C14 C13 77.28(12) 2_565 .
C3 Ru1 C14 C19 12.47(10) . .
C12 Ru1 C14 C19 -178.55(18) 2_565 .
C12 Ru1 C14 C19 -158.6 . .
C13 Ru1 C14 C19 140.08(14) 2_565 .
C13 Ru1 C14 C19 -120.71(8) . .
C11 Ru1 C14 C19 -137.1(2) 2_565 .
C11 Ru1 C14 C19 158.7 . .
C14 Ru1 C14 C19 105.72(9) 2_565 .
C10 Ru1 C14 C19 -102.7(3) 2_565 .
C10 Ru1 C14 C19 121.56(8) . .
Ru2 Ru1 C14 C19 -43.44(13) 2_565 .
C3 Ru1 C14 C19 -49.9(2) . 2_565
C12 Ru1 C14 C19 119.1(3) 2_565 2_565
C12 Ru1 C14 C19 139.1(2) . 2_565
C13 Ru1 C14 C19 77.7(3) 2_565 2_565
C13 Ru1 C14 C19 177.0(2) . 2_565
C11 Ru1 C14 C19 160.6(3) 2_565 2_565
C11 Ru1 C14 C19 96.4(2) . 2_565
C14 Ru1 C14 C19 43.4(2) 2_565 2_565
C10 Ru1 C14 C19 -165.1(4) 2_565 2_565
C10 Ru1 C14 C19 59.2(2) . 2_565
Ru2 Ru1 C14 C19 -105.8(2) 2_565 2_565
C3 Ru1 C14 C13 -127.61(12) . 2_565
C12 Ru1 C14 C13 41.38(12) 2_565 2_565
C12 Ru1 C14 C13 61.34(15) . 2_565
C13 Ru1 C14 C13 99.21(14) . 2_565
C11 Ru1 C14 C13 82.83(19) 2_565 2_565
C11 Ru1 C14 C13 18.66(13) . 2_565
C14 Ru1 C14 C13 -34.36(11) 2_565 2_565
C10 Ru1 C14 C13 117.2(2) 2_565 2_565
C10 Ru1 C14 C13 -18.51(11) . 2_565
Ru2 Ru1 C14 C13 176.49(13) 2_565 2_565
C3 Ru1 C14 C15 74.87(12) . 2_565
C12 Ru1 C14 C15 -116.14(18) 2_565 2_565
C12 Ru1 C14 C15 -96.18(9) . 2_565
C13 Ru1 C14 C15 -157.52(13) 2_565 2_565
C13 Ru1 C14 C15 -58.31(9) . 2_565
C11 Ru1 C14 C15 -74.7(2) 2_565 2_565
C11 Ru1 C14 C15 -138.86(8) . 2_565
C14 Ru1 C14 C15 168.12(7) 2_565 2_565
C10 Ru1 C14 C15 -40.3(3) 2_565 2_565
C10 Ru1 C14 C15 -176.04(7) . 2_565
Ru2 Ru1 C14 C15 18.97(14) 2_565 2_565
C3 Ru1 C14 C11 149.56(15) . 2_565
C12 Ru1 C14 C11 -41.45(14) 2_565 2_565
C12 Ru1 C14 C11 -21.5(2) . 2_565
C13 Ru1 C14 C11 -82.83(19) 2_565 2_565
C13 Ru1 C14 C11 16.38(19) . 2_565
C11 Ru1 C14 C11 -64.2(2) . 2_565
C14 Ru1 C14 C11 -117.19(18) 2_565 2_565
C10 Ru1 C14 C11 34.36(19) 2_565 2_565
C10 Ru1 C14 C11 -101.34(19) . 2_565
Ru2 Ru1 C14 C11 93.66(18) 2_565 2_565
C13 C10 C15 C18 0.0 2_565 2_565
C14 C10 C15 C18 -179.8 2_565 2_565
C11 C10 C15 C18 0.1 . 2_565
C14 C10 C15 C18 -179.9 . 2_565
C19 C10 C15 C18 -179.8 2_565 2_565
C12 C10 C15 C18 0.1 2_565 2_565
C10 C10 C15 C18 -179.9(3) 2_565 2_565
Ru1 C10 C15 C18 -89.64(17) . 2_565
C13 C10 C15 C19 179.8 2_565 2_565
C14 C10 C15 C19 0.0 2_565 2_565
C11 C10 C15 C19 180.0 . 2_565
C14 C10 C15 C19 0.0 . 2_565
C18 C10 C15 C19 179.8 2_565 2_565
C12 C10 C15 C19 179.9 2_565 2_565
C10 C10 C15 C19 -0.1(2) 2_565 2_565
Ru1 C10 C15 C19 90.19(17) . 2_565
C14 C10 C15 C13 -179.8 2_565 2_565
C11 C10 C15 C13 0.1 . 2_565
C14 C10 C15 C13 -179.9 . 2_565
C18 C10 C15 C13 0.0 2_565 2_565
C19 C10 C15 C13 -179.8 2_565 2_565
C12 C10 C15 C13 0.1 2_565 2_565
C10 C10 C15 C13 -179.9(3) 2_565 2_565
Ru1 C10 C15 C13 -89.63(17) . 2_565
C13 C10 C15 C14 179.8 2_565 2_565
C11 C10 C15 C14 180.0 . 2_565
C14 C10 C15 C14 0.0 . 2_565
C18 C10 C15 C14 179.8 2_565 2_565
C19 C10 C15 C14 0.0 2_565 2_565
C12 C10 C15 C14 179.9 2_565 2_565
C10 C10 C15 C14 -0.1(3) 2_565 2_565
Ru1 C10 C15 C14 90.20(17) . 2_565
C13 C11 C16 C18 0.0 2_565 2_565
C12 C11 C16 C18 179.8 2_565 2_565
C10 C11 C16 C18 -0.1 . 2_565
C12 C11 C16 C18 179.9 . 2_565
C17 C11 C16 C18 179.8 2_565 2_565
C14 C11 C16 C18 -0.1 2_565 2_565
C11 C11 C16 C18 179.9 2_565 2_565
Ru1 C11 C16 C18 91.05(17) . 2_565
C13 C11 C16 C17 -179.8 2_565 2_565
C12 C11 C16 C17 0.0 2_565 2_565
C10 C11 C16 C17 -180.0 . 2_565
C12 C11 C16 C17 0.0 . 2_565
C18 C11 C16 C17 -179.8 2_565 2_565
C14 C11 C16 C17 -179.9 2_565 2_565
C11 C11 C16 C17 0.1 2_565 2_565
Ru1 C11 C16 C17 -88.78(17) . 2_565
C12 C11 C16 C13 179.8 2_565 2_565
C10 C11 C16 C13 -0.1 . 2_565
C12 C11 C16 C13 179.9 . 2_565
C18 C11 C16 C13 0.0 2_565 2_565
C17 C11 C16 C13 179.8 2_565 2_565
C14 C11 C16 C13 -0.1 2_565 2_565
C11 C11 C16 C13 179.9 2_565 2_565
Ru1 C11 C16 C13 91.04(17) . 2_565
C13 C11 C16 C12 -179.8 2_565 2_565
C10 C11 C16 C12 -180.0 . 2_565
C12 C11 C16 C12 0.0 . 2_565
C18 C11 C16 C12 -179.8 2_565 2_565
C17 C11 C16 C12 0.0 2_565 2_565
C14 C11 C16 C12 -179.9 2_565 2_565
C11 C11 C16 C12 0.1 2_565 2_565
Ru1 C11 C16 C12 -88.78(17) . 2_565
C12 C12 C17 C17 0.0 2_565 2_565
C11 C12 C17 C17 -179.9 2_565 2_565
C11 C12 C17 C17 0.0 . 2_565
C13 C12 C17 C17 180.0 . 2_565
C13 C12 C17 C17 0.0 2_565 2_565
C16 C12 C17 C17 -179.9 2_565 2_565
C10 C12 C17 C17 -180.0(2) 2_565 2_565
Ru1 C12 C17 C17 90.46(17) . 2_565
C12 C12 C17 C16 179.9 2_565 2_565
C11 C12 C17 C16 0.0 2_565 2_565
C11 C12 C17 C16 179.9 . 2_565
C13 C12 C17 C16 -0.1 . 2_565
C17 C12 C17 C16 179.9 2_565 2_565
C13 C12 C17 C16 180.0 2_565 2_565
C10 C12 C17 C16 0.0(2) 2_565 2_565
Ru1 C12 C17 C16 -89.61(17) . 2_565
C11 C12 C17 C12 -179.9 2_565 2_565
C11 C12 C17 C12 0.0 . 2_565
C13 C12 C17 C12 180.0 . 2_565
C17 C12 C17 C12 0.0 2_565 2_565
C13 C12 C17 C12 0.0 2_565 2_565
C16 C12 C17 C12 -179.9 2_565 2_565
C10 C12 C17 C12 -180.0(2) 2_565 2_565
Ru1 C12 C17 C12 90.46(17) . 2_565
C12 C12 C17 C11 179.9 2_565 2_565
C11 C12 C17 C11 179.9 . 2_565
C13 C12 C17 C11 -0.1 . 2_565
C17 C12 C17 C11 179.9 2_565 2_565
C13 C12 C17 C11 180.0 2_565 2_565
C16 C12 C17 C11 0.0 2_565 2_565
C10 C12 C17 C11 0.0(2) 2_565 2_565
Ru1 C12 C17 C11 -89.61(17) . 2_565
C11 C13 C18 C16 0.0 2_565 2_565
C10 C13 C18 C16 -179.8(4) 2_565 2_565
C14 C13 C18 C16 -179.9 . 2_565
C12 C13 C18 C16 0.1 . 2_565
C15 C13 C18 C16 -179.8 2_565 2_565
C12 C13 C18 C16 0.1 2_565 2_565
C14 C13 C18 C16 -179.9 2_565 2_565
Ru1 C13 C18 C16 89.24(18) . 2_565
C11 C13 C18 C15 179.8 2_565 2_565
C10 C13 C18 C15 0.0(4) 2_565 2_565
C14 C13 C18 C15 -0.1 . 2_565
C12 C13 C18 C15 179.9 . 2_565
C16 C13 C18 C15 179.8 2_565 2_565
C12 C13 C18 C15 179.9 2_565 2_565
C14 C13 C18 C15 -0.1 2_565 2_565
Ru1 C13 C18 C15 -90.98(18) . 2_565
C10 C13 C18 C11 -179.8(4) 2_565 2_565
C14 C13 C18 C11 -179.9 . 2_565
C12 C13 C18 C11 0.1 . 2_565
C16 C13 C18 C11 0.0 2_565 2_565
C15 C13 C18 C11 -179.8 2_565 2_565
C12 C13 C18 C11 0.1 2_565 2_565
C14 C13 C18 C11 -179.9 2_565 2_565
Ru1 C13 C18 C11 89.24(17) . 2_565
C11 C13 C18 C10 179.8(4) 2_565 2_565
C14 C13 C18 C10 -0.1(4) . 2_565
C12 C13 C18 C10 179.9(4) . 2_565
C16 C13 C18 C10 179.8(4) 2_565 2_565
C15 C13 C18 C10 0.0(4) 2_565 2_565
C12 C13 C18 C10 179.9(4) 2_565 2_565
C14 C13 C18 C10 -0.1(4) 2_565 2_565
Ru1 C13 C18 C10 -91.0(5) . 2_565
C14 C14 C19 C19 0.0 2_565 2_565
C10 C14 C19 C19 179.9(4) 2_565 2_565
C10 C14 C19 C19 0.0 . 2_565
C13 C14 C19 C19 -180.0 . 2_565
C13 C14 C19 C19 0.0 2_565 2_565
C15 C14 C19 C19 179.9 2_565 2_565
C11 C14 C19 C19 180.0 2_565 2_565
Ru1 C14 C19 C19 -91.00(17) . 2_565
C14 C14 C19 C15 -179.9 2_565 2_565
C10 C14 C19 C15 0.0(4) 2_565 2_565
C10 C14 C19 C15 -179.9 . 2_565
C13 C14 C19 C15 0.1 . 2_565
C19 C14 C19 C15 -179.9 2_565 2_565
C13 C14 C19 C15 -180.0 2_565 2_565
C11 C14 C19 C15 0.0 2_565 2_565
Ru1 C14 C19 C15 89.07(17) . 2_565
C10 C14 C19 C14 179.9(4) 2_565 2_565
C10 C14 C19 C14 0.0 . 2_565
C13 C14 C19 C14 -180.0 . 2_565
C19 C14 C19 C14 0.0 2_565 2_565
C13 C14 C19 C14 0.0 2_565 2_565
C15 C14 C19 C14 179.9 2_565 2_565
C11 C14 C19 C14 180.0 2_565 2_565
Ru1 C14 C19 C14 -91.00(17) . 2_565
C14 C14 C19 C10 -179.9(4) 2_565 2_565
C10 C14 C19 C10 -179.9(4) . 2_565
C13 C14 C19 C10 0.1(4) . 2_565
C19 C14 C19 C10 -179.9(4) 2_565 2_565
C13 C14 C19 C10 -180.0(4) 2_565 2_565
C15 C14 C19 C10 0.0(4) 2_565 2_565
C11 C14 C19 C10 0.0(4) 2_565 2_565
Ru1 C14 C19 C10 89.1(3) . 2_565
C2 Ru2 C20 C24 43.2(3) . .
C22 Ru2 C20 C24 -81.3(3) . .
C23 Ru2 C20 C24 -38.1(3) . .
C3 Ru2 C20 C24 57.5(8) . .
C21 Ru2 C20 C24 -118.2(4) . .
Ru1 Ru2 C20 C24 176.0(2) . .
Ru2 Ru2 C20 C24 98.9(2) 2_565 .
C2 Ru2 C20 C21 161.5(2) . .
C22 Ru2 C20 C21 36.9(2) . .
C23 Ru2 C20 C21 80.1(3) . .
C24 Ru2 C20 C21 118.2(4) . .
C3 Ru2 C20 C21 175.7(7) . .
Ru1 Ru2 C20 C21 -65.8(3) . .
Ru2 Ru2 C20 C21 -142.8(2) 2_565 .
C2 Ru2 C20 C25 -77.8(6) . .
C22 Ru2 C20 C25 157.6(6) . .
C23 Ru2 C20 C25 -159.2(6) . .
C24 Ru2 C20 C25 -121.1(6) . .
C3 Ru2 C20 C25 -63.6(10) . .
C21 Ru2 C20 C25 120.7(6) . .
Ru1 Ru2 C20 C25 54.9(6) . .
Ru2 Ru2 C20 C25 -22.1(6) 2_565 .
C24 C20 C21 C22 2.4(4) . .
C25 C20 C21 C22 177.7(4) . .
Ru2 C20 C21 C22 -59.2(3) . .
C24 C20 C21 C26 -174.1(4) . .
C25 C20 C21 C26 1.2(6) . .
Ru2 C20 C21 C26 124.4(4) . .
C24 C20 C21 Ru2 61.5(3) . .
C25 C20 C21 Ru2 -123.2(4) . .
C2 Ru2 C21 C20 -52.4(6) . .
C22 Ru2 C21 C20 -119.0(4) . .
C23 Ru2 C21 C20 -80.2(3) . .
C24 Ru2 C21 C20 -37.1(3) . .
C3 Ru2 C21 C20 -177.9(3) . .
Ru1 Ru2 C21 C20 137.4(2) . .
Ru2 Ru2 C21 C20 65.0(3) 2_565 .
C2 Ru2 C21 C22 66.7(6) . .
C23 Ru2 C21 C22 38.8(2) . .
C24 Ru2 C21 C22 81.9(3) . .
C20 Ru2 C21 C22 119.0(4) . .
C3 Ru2 C21 C22 -58.9(4) . .
Ru1 Ru2 C21 C22 -103.6(2) . .
Ru2 Ru2 C21 C22 -175.97(17) 2_565 .
C2 Ru2 C21 C26 -172.3(5) . .
C22 Ru2 C21 C26 121.0(5) . .
C23 Ru2 C21 C26 159.8(5) . .
C24 Ru2 C21 C26 -157.1(5) . .
C20 Ru2 C21 C26 -120.0(5) . .
C3 Ru2 C21 C26 62.1(6) . .
Ru1 Ru2 C21 C26 17.4(4) . .
Ru2 Ru2 C21 C26 -55.0(5) 2_565 .
C20 C21 C22 C23 -2.8(4) . .
C26 C21 C22 C23 173.5(4) . .
Ru2 C21 C22 C23 -63.0(3) . .
C20 C21 C22 C27 -175.1(4) . .
C26 C21 C22 C27 1.2(6) . .
Ru2 C21 C22 C27 124.7(4) . .
C20 C21 C22 Ru2 60.2(3) . .
C26 C21 C22 Ru2 -123.5(4) . .
C2 Ru2 C22 C21 -157.6(2) . .
C23 Ru2 C22 C21 -115.8(3) . .
C24 Ru2 C22 C21 -78.0(3) . .
C20 Ru2 C22 C21 -36.0(2) . .
C3 Ru2 C22 C21 153.5(2) . .
Ru1 Ru2 C22 C21 96.2(2) . .
Ru2 Ru2 C22 C21 140.8(16) 2_565 .
C2 Ru2 C22 C23 -41.8(3) . .
C24 Ru2 C22 C23 37.7(3) . .
C20 Ru2 C22 C23 79.7(3) . .
C3 Ru2 C22 C23 -90.7(3) . .
C21 Ru2 C22 C23 115.8(3) . .
Ru1 Ru2 C22 C23 -148.0(2) . .
Ru2 Ru2 C22 C23 -103.4(17) 2_565 .
C2 Ru2 C22 C27 79.6(5) . .
C23 Ru2 C22 C27 121.4(5) . .
C24 Ru2 C22 C27 159.1(5) . .
C20 Ru2 C22 C27 -158.9(5) . .
C3 Ru2 C22 C27 30.7(5) . .
C21 Ru2 C22 C27 -122.8(5) . .
Ru1 Ru2 C22 C27 -26.6(5) . .
Ru2 Ru2 C22 C27 18(2) 2_565 .
C21 C22 C23 C24 2.2(4) . .
C27 C22 C23 C24 174.5(4) . .
Ru2 C22 C23 C24 -62.4(3) . .
C21 C22 C23 C28 -170.0(4) . .
C27 C22 C23 C28 2.3(7) . .
Ru2 C22 C23 C28 125.4(5) . .
C21 C22 C23 Ru2 64.6(3) . .
C27 C22 C23 Ru2 -123.1(4) . .
C2 Ru2 C23 C24 -92.7(3) . .
C22 Ru2 C23 C24 117.2(4) . .
C20 Ru2 C23 C24 37.4(3) . .
C3 Ru2 C23 C24 -129.3(3) . .
C21 Ru2 C23 C24 78.9(3) . .
Ru1 Ru2 C23 C24 174.7(2) . .
Ru2 Ru2 C23 C24 -68.6(3) 2_565 .
C2 Ru2 C23 C22 150.1(2) . .
C24 Ru2 C23 C22 -117.2(4) . .
C20 Ru2 C23 C22 -79.8(3) . .
C3 Ru2 C23 C22 113.5(2) . .
C21 Ru2 C23 C22 -38.3(2) . .
Ru1 Ru2 C23 C22 57.5(3) . .
Ru2 Ru2 C23 C22 174.16(16) 2_565 .
C2 Ru2 C23 C28 31.3(6) . .
C22 Ru2 C23 C28 -118.8(6) . .
C24 Ru2 C23 C28 124.1(6) . .
C20 Ru2 C23 C28 161.5(6) . .
C3 Ru2 C23 C28 -5.2(6) . .
C21 Ru2 C23 C28 -157.0(6) . .
Ru1 Ru2 C23 C28 -61.2(6) . .
Ru2 Ru2 C23 C28 55.4(6) 2_565 .
C21 C20 C24 C23 -0.9(4) . .
C25 C20 C24 C23 -176.2(4) . .
Ru2 C20 C24 C23 61.8(3) . .
C21 C20 C24 C29 171.7(4) . .
C25 C20 C24 C29 -3.6(7) . .
Ru2 C20 C24 C29 -125.6(4) . .
C21 C20 C24 Ru2 -62.7(3) . .
C25 C20 C24 Ru2 122.1(4) . .
C22 C23 C24 C20 -0.8(4) . .
C28 C23 C24 C20 171.0(4) . .
Ru2 C23 C24 C20 -62.8(3) . .
C22 C23 C24 C29 -173.4(4) . .
C28 C23 C24 C29 -1.5(7) . .
Ru2 C23 C24 C29 124.6(4) . .
C22 C23 C24 Ru2 62.0(3) . .
C28 C23 C24 Ru2 -126.2(5) . .
C2 Ru2 C24 C20 -148.1(2) . .
C22 Ru2 C24 C20 79.1(3) . .
C23 Ru2 C24 C20 117.0(4) . .
C3 Ru2 C24 C20 -165.8(2) . .
C21 Ru2 C24 C20 36.6(2) . .
Ru1 Ru2 C24 C20 -30.2(13) . .
Ru2 Ru2 C24 C20 -103.5(2) 2_565 .
C2 Ru2 C24 C23 94.9(3) . .
C22 Ru2 C24 C23 -37.9(2) . .
C20 Ru2 C24 C23 -117.0(4) . .
C3 Ru2 C24 C23 77.2(3) . .
C21 Ru2 C24 C23 -80.4(3) . .
Ru1 Ru2 C24 C23 -147.2(11) . .
Ru2 Ru2 C24 C23 139.5(2) 2_565 .
C2 Ru2 C24 C29 -26.4(6) . .
C22 Ru2 C24 C29 -159.3(6) . .
C23 Ru2 C24 C29 -121.4(7) . .
C20 Ru2 C24 C29 121.6(7) . .
C3 Ru2 C24 C29 -44.1(7) . .
C21 Ru2 C24 C29 158.2(7) . .
Ru1 Ru2 C24 C29 91.5(13) . .
Ru2 Ru2 C24 C29 18.1(6) 2_565 .
